data_4326552
loop_
_publ_author_name
'Natalya V. Izarova'
'Abhishek Banerjee'
'Ulrich Kortz'

_publ_contact_author_address
;Jacobs University
School of Engineering and Science
P.O. Box 750 561
28725 Bremen
Germany
;
_publ_contact_author_email u.kortz@jacobs-university.de
_publ_contact_author_fax '+49-421-200 3229'
_publ_contact_author_name 'Ulrich Kortz'
_publ_contact_author_phone '+49-421-200 3235'
_publ_section_title
;
 Noble Metals in Polyoxometalate Chemistry: Palladium-Containing
 Derivatives of the Monolacunary Keggin and Wells-Dawson Tungstophosphates
;
_journal_name_full 'Inorganic Chemistry'
_journal_page_first 10379
_journal_page_last 10386
_journal_paper_doi 10.1021/ic201451x
_journal_volume 50
_journal_year 2011
_chemical_formula_sum 'H41 K10 O157 P4 Pd2 W34'
_chemical_formula_weight 9531.91
_chemical_name_systematic
; 
 ? 
;
_space_group_IT_number 2
_symmetry_cell_setting triclinic
_symmetry_space_group_name_Hall '-P 1'
_symmetry_space_group_name_H-M 'P -1'
_atom_sites_solution_primary direct
_atom_sites_solution_secondary difmap
_audit_creation_method SHELXL-97
_cell_angle_alpha 111.025(7)
_cell_angle_beta 90.772(6)
_cell_angle_gamma 92.883(6)
_cell_formula_units_Z 2
_cell_length_a 14.6541(13)
_cell_length_b 21.595(2)
_cell_length_c 26.390(3)
_cell_measurement_reflns_used 9970
_cell_measurement_temperature 100(2)
_cell_measurement_theta_max 22.26
_cell_measurement_theta_min 3.09
_cell_volume 7780.9(14)
_computing_cell_refinement 'Bruker SAINT'
_computing_data_collection 'Bruker APEX2'
_computing_data_reduction 'Bruker SAINT'
_computing_molecular_graphics 'Bruker SHELXTL'
_computing_publication_material 'Bruker SHELXTL'
_computing_structure_refinement 'SHELXL-97 (Sheldrick, 2008)'
_computing_structure_solution 'SHELXS-97 (Sheldrick, 2008)'
_diffrn_ambient_temperature 100(2)
_diffrn_measured_fraction_theta_full 0.990
_diffrn_measured_fraction_theta_max 0.990
_diffrn_measurement_device_type 'Bruker APEX-II CCD'
_diffrn_measurement_method '\f and \w scans'
_diffrn_radiation_monochromator graphite
_diffrn_radiation_source 'fine-focus sealed tube'
_diffrn_radiation_type MoK\a
_diffrn_radiation_wavelength 0.71073
_diffrn_reflns_av_R_equivalents 0.1240
_diffrn_reflns_av_sigmaI/netI 0.0638
_diffrn_reflns_limit_h_max 16
_diffrn_reflns_limit_h_min -16
_diffrn_reflns_limit_k_max 24
_diffrn_reflns_limit_k_min -24
_diffrn_reflns_limit_l_max 29
_diffrn_reflns_limit_l_min -29
_diffrn_reflns_number 232316
_diffrn_reflns_theta_full 23.41
_diffrn_reflns_theta_max 23.41
_diffrn_reflns_theta_min 1.89
_exptl_absorpt_coefficient_mu 25.662
_exptl_absorpt_correction_T_max 0.2667
_exptl_absorpt_correction_T_min 0.0330
_exptl_absorpt_correction_type multi-scan
_exptl_absorpt_process_details SADABS
_exptl_crystal_colour brown
_exptl_crystal_density_diffrn 4.068
_exptl_crystal_description needle
_exptl_crystal_F_000 8310
_exptl_crystal_size_max 0.52
_exptl_crystal_size_mid 0.07
_exptl_crystal_size_min 0.07
_refine_diff_density_max 5.934
_refine_diff_density_min -3.273
_refine_diff_density_rms 0.725
_refine_ls_extinction_method none
_refine_ls_goodness_of_fit_ref 1.070
_refine_ls_matrix_type full
_refine_ls_number_parameters 1066
_refine_ls_number_reflns 22567
_refine_ls_number_restraints 0
_refine_ls_restrained_S_all 1.070
_refine_ls_R_factor_all 0.1333
_refine_ls_R_factor_gt 0.0819
_refine_ls_shift/su_max 0.001
_refine_ls_shift/su_mean 0.000
_refine_ls_structure_factor_coef Fsqd
_refine_ls_weighting_details 'calc w=1/[\s^2^(Fo^2^)+(0.1380P)^2^+1180.5690P] where P=(Fo^2^+2Fc^2^)/3'
_refine_ls_weighting_scheme calc
_refine_ls_wR_factor_gt 0.2272
_refine_ls_wR_factor_ref 0.2870
_reflns_number_gt 14569
_reflns_number_total 22567
_reflns_threshold_expression >2sigma(I)
_cod_data_source_file ic201451x_si_002_4.cif
_cod_data_source_block K-3
_cod_original_cell_volume 7781.2(14)
_cod_database_code 4326552

loop_
_symmetry_equiv_pos_as_xyz
'x, y, z'
'-x, -y, -z'

loop_
_atom_site_label
_atom_site_type_symbol
_atom_site_fract_x
_atom_site_fract_y
_atom_site_fract_z
_atom_site_U_iso_or_equiv
_atom_site_adp_type
_atom_site_occupancy
_atom_site_symmetry_multiplicity
_atom_site_calc_flag
_atom_site_refinement_flags
Pd1 Pd 0.3757(2) 0.66921(17) 0.28868(14) 0.0387(8) Uani 1 1 d .
Pd2 Pd 0.4110(2) 0.81938(17) 0.32328(14) 0.0395(8) Uani 1 1 d .
W1 W -0.05300(14) 0.76854(11) -0.00441(9) 0.0509(5) Uani 1 1 d .
W2 W 0.10949(15) 0.82807(11) -0.06950(9) 0.0534(5) Uani 1 1 d .
W3 W 0.06809(13) 0.66197(10) -0.10518(8) 0.0475(5) Uani 1 1 d .
W4 W 0.06036(13) 0.86585(10) 0.13073(8) 0.0468(5) Uani 1 1 d .
W5 W 0.21580(15) 0.92692(10) 0.06549(9) 0.0525(5) Uani 1 1 d .
W6 W 0.35585(14) 0.81459(11) -0.03821(8) 0.0492(5) Uani 1 1 d .
W7 W 0.31521(13) 0.64976(10) -0.07598(8) 0.0435(5) Uani 1 1 d .
W8 W 0.13906(12) 0.58099(9) -0.00943(8) 0.0417(5) Uani 1 1 d .
W9 W 0.01799(12) 0.68390(10) 0.08908(8) 0.0422(5) Uani 1 1 d .
W10 W 0.23428(13) 0.86483(10) 0.24036(8) 0.0444(5) Uani 1 1 d .
W11 W 0.38623(14) 0.92724(10) 0.17403(9) 0.0500(5) Uani 1 1 d .
W12 W 0.52547(13) 0.81494(11) 0.07118(8) 0.0479(5) Uani 1 1 d .
W13 W 0.48324(12) 0.65007(10) 0.03411(8) 0.0424(5) Uani 1 1 d .
W14 W 0.30855(12) 0.58214(9) 0.09977(8) 0.0403(4) Uani 1 1 d .
W15 W 0.19134(12) 0.68746(9) 0.20017(8) 0.0385(4) Uani 1 1 d .
W16 W 0.55580(13) 0.82976(10) 0.21634(8) 0.0441(5) Uani 1 1 d .
W17 W 0.52225(12) 0.66590(10) 0.17884(8) 0.0405(4) Uani 1 1 d .
W18 W 0.55142(12) 0.79823(10) 0.43010(8) 0.0415(4) Uani 1 1 d .
W19 W 0.51061(12) 0.63392(10) 0.38917(8) 0.0417(5) Uani 1 1 d .
W20 W 0.18381(12) 0.65352(9) 0.37607(8) 0.0406(4) Uani 1 1 d .
W21 W 0.22659(12) 0.83203(9) 0.41979(8) 0.0412(4) Uani 1 1 d .
W22 W 0.38628(13) 0.91141(9) 0.51835(8) 0.0433(5) Uani 1 1 d .
W23 W 0.52375(12) 0.81566(10) 0.57586(8) 0.0423(5) Uani 1 1 d .
W24 W 0.48521(12) 0.65032(10) 0.53421(8) 0.0418(5) Uani 1 1 d .
W25 W 0.30146(13) 0.56532(9) 0.43503(8) 0.0418(4) Uani 1 1 d .
W26 W 0.01602(12) 0.67425(10) 0.49051(8) 0.0429(5) Uani 1 1 d .
W27 W 0.05800(13) 0.85649(10) 0.53423(8) 0.0442(5) Uani 1 1 d .
W28 W 0.21856(13) 0.93425(10) 0.63026(8) 0.0469(5) Uani 1 1 d .
W29 W 0.36007(14) 0.83760(10) 0.68874(8) 0.0469(5) Uani 1 1 d .
W30 W 0.32226(13) 0.67250(10) 0.64883(8) 0.0448(5) Uani 1 1 d .
W31 W 0.13803(13) 0.58750(10) 0.54800(8) 0.0450(5) Uani 1 1 d .
W32 W -0.04883(14) 0.78271(11) 0.62865(9) 0.0512(5) Uani 1 1 d .
W33 W 0.11723(15) 0.86140(11) 0.72613(9) 0.0528(5) Uani 1 1 d .
W34 W 0.07758(14) 0.69519(11) 0.68653(9) 0.0516(5) Uani 1 1 d .
P1 P 0.1767(7) 0.7533(5) 0.0235(4) 0.027(2) Uiso 1 1 d .
P2 P 0.3605(7) 0.7538(5) 0.1383(4) 0.026(2) Uiso 1 1 d .
P3 P 0.3571(6) 0.7373(5) 0.4735(4) 0.024(2) Uiso 1 1 d .
P4 P 0.1790(7) 0.7613(5) 0.5939(4) 0.028(2) Uiso 1 1 d .
O0D1 O 0.2796(19) 0.6594(14) 0.3360(12) 0.040(7) Uiso 1 1 d .
O1T O -0.171(3) 0.7749(19) -0.0056(16) 0.069(10) Uiso 1 1 d .
O0D2 O 0.323(2) 0.8452(15) 0.2794(13) 0.046(8) Uiso 1 1 d .
O2T O 0.100(3) 0.8776(19) -0.1088(16) 0.071(10) Uiso 1 1 d .
O3T O 0.033(2) 0.6057(16) -0.1669(14) 0.054(8) Uiso 1 1 d .
O4T O -0.025(2) 0.9058(16) 0.1686(14) 0.053(8) Uiso 1 1 d .
O5T O 0.237(3) 1.0057(19) 0.0680(16) 0.069(10) Uiso 1 1 d .
O6T O 0.419(3) 0.8590(18) -0.0704(16) 0.066(10) Uiso 1 1 d .
O7T O 0.356(2) 0.5859(18) -0.1312(15) 0.063(9) Uiso 1 1 d .
O8T O 0.115(2) 0.4942(14) -0.0454(12) 0.041(7) Uiso 1 1 d .
O9T O -0.082(2) 0.6651(16) 0.1152(14) 0.052(8) Uiso 1 1 d .
O10T O 0.167(2) 0.9078(16) 0.2913(14) 0.054(8) Uiso 1 1 d .
O1P1 O 0.1008(18) 0.7516(13) -0.0222(11) 0.034(6) Uiso 1 1 d .
O011 O 0.307(2) 0.9363(16) 0.2332(14) 0.055(9) Uiso 1 1 d .
O11T O 0.434(2) 1.0062(17) 0.1910(14) 0.058(9) Uiso 1 1 d .
O1D2 O 0.314(2) 0.8093(14) 0.3734(12) 0.043(7) Uiso 1 1 d .
O1P2 O 0.318(2) 0.8214(16) 0.1606(14) 0.053(8) Uiso 1 1 d .
O12T O 0.617(3) 0.8570(19) 0.0551(16) 0.067(10) Uiso 1 1 d .
O12 O -0.017(2) 0.8242(16) -0.0471(14) 0.055(8) Uiso 1 1 d .
O13T O 0.551(2) 0.5862(15) -0.0063(13) 0.047(8) Uiso 1 1 d .
O1P3 O 0.4332(19) 0.7281(14) 0.4300(12) 0.039(7) Uiso 1 1 d .
O13 O -0.046(2) 0.6933(18) -0.0744(15) 0.062(9) Uiso 1 1 d .
O14T O 0.3138(19) 0.4969(14) 0.0813(12) 0.039(7) Uiso 1 1 d .
O1P4 O 0.1470(19) 0.6931(14) 0.5466(12) 0.038(7) Uiso 1 1 d .
O14 O -0.0167(19) 0.8337(14) 0.0565(12) 0.038(7) Uiso 1 1 d .
O015 O 0.178(2) 0.7776(14) 0.2134(12) 0.043(7) Uiso 1 1 d .
O15T O 0.103(2) 0.6649(15) 0.2347(13) 0.049(8) Uiso 1 1 d .
O16T O 0.657(2) 0.8774(17) 0.2362(14) 0.056(9) Uiso 1 1 d .
O17T O 0.600(2) 0.6058(14) 0.1732(12) 0.043(7) Uiso 1 1 d .
O18T O 0.657(2) 0.8432(16) 0.4353(14) 0.055(8) Uiso 1 1 d .
O19 O -0.042(2) 0.7043(15) 0.0299(13) 0.048(8) Uiso 1 1 d .
O19T O 0.589(2) 0.5715(15) 0.3649(13) 0.049(8) Uiso 1 1 d .
O20T O 0.0940(19) 0.6219(14) 0.3282(12) 0.040(7) Uiso 1 1 d .
O2P1 O 0.179(2) 0.8205(15) 0.0704(13) 0.048(8) Uiso 1 1 d .
O21T O 0.153(2) 0.8683(15) 0.3884(12) 0.045(7) Uiso 1 1 d .
O22T O 0.424(2) 0.9920(16) 0.5377(13) 0.049(8) Uiso 1 1 d .
O2P2 O 0.403(2) 0.7430(18) 0.0838(15) 0.063(9) Uiso 1 1 d .
O2P3 O 0.283(2) 0.6773(14) 0.4507(12) 0.041(7) Uiso 1 1 d .
O23T O 0.615(2) 0.8629(15) 0.6131(13) 0.046(8) Uiso 1 1 d .
O23 O 0.085(2) 0.7428(16) -0.1223(13) 0.051(8) Uiso 1 1 d .
O24T O 0.551(2) 0.5922(16) 0.5465(14) 0.055(9) Uiso 1 1 d .
O2P4 O 0.1773(18) 0.8243(13) 0.5763(11) 0.034(6) Uiso 1 1 d .
O25 O 0.1386(19) 0.8899(14) -0.0031(12) 0.039(7) Uiso 1 1 d .
O25T O 0.310(2) 0.4830(15) 0.4143(13) 0.049(8) Uiso 1 1 d .
O26T O -0.085(2) 0.6484(17) 0.4544(14) 0.057(9) Uiso 1 1 d .
O26 O 0.236(2) 0.8181(15) -0.0716(12) 0.045(7) Uiso 1 1 d .
O27T O -0.033(2) 0.8915(15) 0.5115(13) 0.047(8) Uiso 1 1 d .
O28T O 0.239(2) 1.0143(17) 0.6670(14) 0.058(9) Uiso 1 1 d .
O29T O 0.419(3) 0.8888(19) 0.7465(16) 0.070(10) Uiso 1 1 d .
O30T O 0.360(2) 0.6206(15) 0.6802(13) 0.048(8) Uiso 1 1 d .
O31T O 0.124(2) 0.5079(17) 0.5454(14) 0.055(9) Uiso 1 1 d .
O3P1 O 0.268(2) 0.7458(16) -0.0049(14) 0.053(8) Uiso 1 1 d .
O3P2 O 0.2888(19) 0.6971(14) 0.1342(12) 0.040(7) Uiso 1 1 d .
O32T O -0.166(2) 0.7941(17) 0.6344(15) 0.059(9) Uiso 1 1 d .
O33T O 0.109(2) 0.9195(17) 0.7891(15) 0.060(9) Uiso 1 1 d .
O3P3 O 0.315(2) 0.8029(15) 0.4824(13) 0.049(8) Uiso 1 1 d .
O34T O 0.043(3) 0.6497(19) 0.7249(16) 0.069(10) Uiso 1 1 d .
O3P4 O 0.273(2) 0.7550(15) 0.6166(12) 0.044(7) Uiso 1 1 d .
O37 O 0.198(2) 0.6582(15) -0.1075(13) 0.048(8) Uiso 1 1 d .
O38 O 0.072(2) 0.6093(15) -0.0606(12) 0.044(7) Uiso 1 1 d .
O4P1 O 0.148(2) 0.6928(14) 0.0414(12) 0.043(7) Uiso 1 1 d .
O4P2 O 0.4388(18) 0.7537(13) 0.1776(11) 0.032(6) Uiso 1 1 d .
O4P3 O 0.408(2) 0.7371(14) 0.5259(12) 0.043(7) Uiso 1 1 d .
O4P4 O 0.108(2) 0.7699(16) 0.6411(13) 0.052(8) Uiso 1 1 d .
O45 O 0.110(2) 0.9341(16) 0.1074(14) 0.053(8) Uiso 1 1 d .
O49 O 0.034(2) 0.7804(16) 0.1257(14) 0.053(8) Uiso 1 1 d .
O5D1 O 0.289(2) 0.6978(15) 0.2441(12) 0.043(7) Uiso 1 1 d .
O56 O 0.309(3) 0.8837(18) 0.0196(15) 0.065(10) Uiso 1 1 d .
O6D2 O 0.509(2) 0.8343(15) 0.2793(12) 0.044(7) Uiso 1 1 d .
O67 O 0.363(2) 0.7245(17) -0.0900(14) 0.056(9) Uiso 1 1 d .
O7D1 O 0.473(2) 0.6794(14) 0.2436(12) 0.042(7) Uiso 1 1 d .
O78 O 0.248(2) 0.5991(16) -0.0413(13) 0.049(8) Uiso 1 1 d .
O8D2 O 0.504(2) 0.7960(16) 0.3649(13) 0.052(8) Uiso 1 1 d .
O89 O 0.030(2) 0.5970(14) 0.0313(12) 0.043(7) Uiso 1 1 d .
O9D1 O 0.465(2) 0.6365(16) 0.3265(14) 0.054(8) Uiso 1 1 d .
O112 O 0.451(2) 0.8810(16) 0.1092(13) 0.051(8) Uiso 1 1 d .
O116 O 0.480(2) 0.8958(15) 0.2107(13) 0.048(8) Uiso 1 1 d .
O134 O 0.077(2) 0.6294(16) 0.6145(14) 0.052(8) Uiso 1 1 d .
O201 O 0.169(2) 0.7492(16) 0.4049(14) 0.054(8) Uiso 1 1 d .
O205 O 0.219(2) 0.5715(17) 0.3808(14) 0.057(9) Uiso 1 1 d .
O206 O 0.095(2) 0.6534(16) 0.4367(13) 0.049(8) Uiso 1 1 d .
O212 O 0.296(2) 0.9123(15) 0.4644(13) 0.048(8) Uiso 1 1 d .
O213 O 0.559(2) 0.7248(17) 0.0309(14) 0.058(9) Uiso 1 1 d .
O216 O 0.572(2) 0.8123(15) 0.1365(13) 0.045(7) Uiso 1 1 d .
O217 O 0.145(2) 0.8618(16) 0.4883(14) 0.054(8) Uiso 1 1 d .
O223 O 0.448(2) 0.8807(15) 0.5692(13) 0.048(8) Uiso 1 1 d .
O228 O 0.289(2) 0.9285(16) 0.5696(14) 0.052(8) Uiso 1 1 d .
O234 O 0.556(2) 0.7300(14) 0.5729(12) 0.042(7) Uiso 1 1 d .
O239 O 0.450(2) 0.8164(16) 0.6384(14) 0.054(8) Uiso 1 1 d .
O240 O 0.414(2) 0.6676(16) 0.6016(14) 0.055(9) Uiso 1 1 d .
O245 O 0.382(2) 0.5977(16) 0.4994(14) 0.053(8) Uiso 1 1 d .
O251 O 0.205(2) 0.5739(15) 0.4836(13) 0.046(7) Uiso 1 1 d .
O261 O 0.032(2) 0.5983(16) 0.5084(14) 0.053(8) Uiso 1 1 d .
O262 O -0.039(2) 0.7087(15) 0.5613(13) 0.048(8) Uiso 1 1 d .
O267 O 0.0300(19) 0.7645(14) 0.4989(12) 0.040(7) Uiso 1 1 d .
O272 O -0.009(2) 0.8424(15) 0.5958(13) 0.047(8) Uiso 1 1 d .
O278 O 0.106(3) 0.9344(19) 0.5922(16) 0.069(10) Uiso 1 1 d .
O283 O 0.143(2) 0.9140(16) 0.6848(14) 0.055(8) Uiso 1 1 d .
O289 O 0.316(2) 0.9005(15) 0.6587(13) 0.047(8) Uiso 1 1 d .
O290 O 0.372(3) 0.7557(19) 0.7023(16) 0.071(11) Uiso 1 1 d .
O293 O 0.242(2) 0.8469(15) 0.7256(12) 0.044(7) Uiso 1 1 d .
O301 O 0.251(2) 0.6152(14) 0.5899(12) 0.041(7) Uiso 1 1 d .
O304 O 0.205(2) 0.6880(15) 0.6873(12) 0.045(7) Uiso 1 1 d .
O314 O 0.3781(19) 0.6027(14) 0.0463(12) 0.040(7) Uiso 1 1 d .
O317 O 0.530(2) 0.6602(15) 0.1008(13) 0.045(7) Uiso 1 1 d .
O323 O -0.011(2) 0.8514(16) 0.7029(14) 0.053(8) Uiso 1 1 d .
O324 O -0.038(2) 0.7198(17) 0.6693(14) 0.056(9) Uiso 1 1 d .
O334 O 0.098(2) 0.7798(17) 0.7435(14) 0.059(9) Uiso 1 1 d .
O410 O 0.151(2) 0.8773(16) 0.1837(14) 0.052(8) Uiso 1 1 d .
O415 O 0.229(2) 0.5976(16) 0.1554(13) 0.052(8) Uiso 1 1 d .
O417 O 0.413(2) 0.6057(15) 0.1448(13) 0.048(8) Uiso 1 1 d .
O511 O 0.289(2) 0.9314(16) 0.1274(14) 0.054(8) Uiso 1 1 d .
O612 O 0.450(2) 0.8044(17) 0.0073(15) 0.059(9) Uiso 1 1 d .
O617 O 0.602(2) 0.7425(16) 0.1986(13) 0.051(8) Uiso 1 1 d .
O713 O 0.410(3) 0.6565(18) -0.0264(15) 0.064(10) Uiso 1 1 d .
O814 O 0.2106(19) 0.5762(14) 0.0479(11) 0.037(7) Uiso 1 1 d .
O819 O 0.597(2) 0.7086(15) 0.4042(13) 0.048(8) Uiso 1 1 d .
O822 O 0.467(2) 0.8711(16) 0.4666(13) 0.052(8) Uiso 1 1 d .
O823 O 0.565(2) 0.7987(15) 0.5057(12) 0.045(7) Uiso 1 1 d .
O915 O 0.103(2) 0.6712(16) 0.1348(14) 0.054(8) Uiso 1 1 d .
O924 O 0.532(2) 0.6451(15) 0.4681(13) 0.049(8) Uiso 1 1 d .
O925 O 0.4032(18) 0.5818(13) 0.3971(11) 0.031(6) Uiso 1 1 d .
K1 K 0.5060(7) 0.5223(6) -0.1174(5) 0.055(3) Uani 1 1 d .
K2 K 0.3688(9) 1.0879(6) 0.6376(5) 0.064(3) Uani 1 1 d .
K3 K 0.5134(9) 0.5489(7) 0.6320(6) 0.069(3) Uani 1 1 d .
K4 K -0.2342(9) 0.5917(7) 0.1200(6) 0.050(4) Uani 0.75 1 d P
K5 K -0.1250(9) 0.5783(7) -0.0386(6) 0.048(3) Uani 0.75 1 d P
K6 K -0.2424(9) 0.5710(8) 0.4176(7) 0.060(4) Uani 0.75 1 d P
K7 K 0.0361(12) 1.0575(9) 0.1423(7) 0.034(4) Uani 0.50 1 d P
K8 K 0.6710(11) 0.9518(7) 0.5310(7) 0.030(4) Uani 0.50 1 d P
K9 K -0.1188(12) 0.5911(9) 0.5796(7) 0.034(4) Uani 0.50 1 d P
K10 K 0.7597(12) 0.9404(10) 0.6740(9) 0.047(5) Uani 0.50 1 d P
K11 K -0.1825(13) 0.9462(10) 0.2258(7) 0.078(5) Uani 0.75 1 d P
K12 K 0.482(2) 0.8986(14) 0.8474(9) 0.084(10) Uani 0.50 1 d P
K13 K 0.006(2) 0.5406(16) 0.2225(11) 0.087(9) Uani 0.50 1 d P
K14 K 0.369(2) 1.0309(17) -0.0100(14) 0.066(9) Uiso 0.38 1 d P
K15 K 0.370(3) 0.561(3) 0.755(2) 0.065(13) Uiso 0.25 1 d P
K16 K -0.256(4) 0.751(3) 0.116(3) 0.089(17) Uiso 0.25 1 d P
K17 K 0.290(6) 1.123(4) 0.171(3) 0.046(19) Uiso 0.13 1 d P
O1W O 0.795(2) 0.8755(15) 0.1019(12) 0.044(7) Uiso 1 1 d .
O2W O 0.370(3) 0.4891(18) -0.0539(15) 0.064(10) Uiso 1 1 d .
O3W O 0.470(3) 1.003(2) 0.6757(17) 0.073(11) Uiso 1 1 d .
O4W O -0.038(2) 0.4970(15) 0.6113(13) 0.048(8) Uiso 1 1 d .
O5W O 0.042(2) 0.5249(16) 0.1163(14) 0.055(9) Uiso 1 1 d .
O6W O -0.371(2) 0.5016(18) 0.4524(15) 0.037(9) Uiso 0.75 1 d P
O7W O -0.252(3) 0.637(2) 0.026(2) 0.027(11) Uiso 0.50 1 d P
O8W O 0.642(4) 1.017(3) 0.637(2) 0.044(15) Uiso 0.50 1 d P
O9W O 0.523(3) 1.007(2) 0.9382(18) 0.015(10) Uiso 0.50 1 d P
O10W O 0.517(4) 0.492(3) -0.228(2) 0.045(15) Uiso 0.50 1 d P
O11W O -0.278(3) 0.654(2) 0.5931(19) 0.020(10) Uiso 0.50 1 d P
O12W O 0.275(4) 0.901(3) -0.142(2) 0.044(15) Uiso 0.50 1 d P
O16W O 0.244(4) 1.172(3) 0.682(3) 0.048(15) Uiso 0.50 1 d P
O17W O 0.062(3) 0.979(2) 0.398(2) 0.064(13) Uiso 0.75 1 d P
O18W O 0.327(4) 1.289(3) 0.697(3) 0.047(15) Uiso 0.50 1 d P
O19W O 0.832(4) 0.983(3) 0.491(3) 0.050(16) Uiso 0.50 1 d P
O20W O -0.174(4) 0.512(3) 0.177(3) 0.046(15) Uiso 0.50 1 d P
O21W O -0.204(4) 0.608(3) -0.123(2) 0.087(17) Uiso 0.75 1 d P
O22W O 0.190(5) 0.500(3) 0.204(3) 0.057(17) Uiso 0.50 1 d P
O23W O 0.794(4) 0.879(3) 0.561(2) 0.058(15) Uiso 0.60 1 d P
O24W O 0.323(5) 0.448(4) 0.751(3) 0.05(2) Uiso 0.40 1 d P
O25W O -0.341(7) 0.990(5) 0.180(4) 0.03(2) Uiso 0.25 1 d P
O26W O 0.054(5) 0.466(3) 0.268(3) 0.059(18) Uiso 0.50 1 d P
O27W O -0.254(5) 0.636(4) 0.540(3) 0.07(2) Uiso 0.50 1 d P
O28W O 0.250(5) 0.694(4) -0.202(3) 0.07(2) Uiso 0.50 1 d P
O29W O 0.229(5) 0.597(4) 0.757(3) 0.07(2) Uiso 0.50 1 d P

loop_
_atom_site_aniso_label
_atom_site_aniso_U_11
_atom_site_aniso_U_22
_atom_site_aniso_U_33
_atom_site_aniso_U_23
_atom_site_aniso_U_13
_atom_site_aniso_U_12
Pd1 0.0341(18) 0.047(2) 0.038(2) 0.0200(16) -0.0022(15) -0.0008(15)
Pd2 0.0408(19) 0.0430(19) 0.036(2) 0.0160(16) 0.0011(15) 0.0012(15)
W1 0.0446(11) 0.0596(13) 0.0534(13) 0.0256(11) -0.0033(9) 0.0091(9)
W2 0.0507(12) 0.0625(13) 0.0558(13) 0.0326(11) -0.0068(10) 0.0020(10)
W3 0.0406(11) 0.0588(12) 0.0461(12) 0.0226(10) -0.0035(9) 0.0034(9)
W4 0.0442(11) 0.0517(11) 0.0479(12) 0.0211(10) -0.0004(9) 0.0110(9)
W5 0.0577(13) 0.0497(12) 0.0562(13) 0.0269(10) -0.0062(10) 0.0016(9)
W6 0.0459(11) 0.0634(13) 0.0460(12) 0.0302(10) -0.0036(9) -0.0055(9)
W7 0.0379(10) 0.0579(12) 0.0364(11) 0.0190(9) -0.0003(8) 0.0046(9)
W8 0.0359(10) 0.0481(11) 0.0421(11) 0.0175(9) -0.0014(8) 0.0028(8)
W9 0.0315(9) 0.0549(11) 0.0445(11) 0.0230(9) -0.0002(8) 0.0030(8)
W10 0.0452(11) 0.0470(11) 0.0411(11) 0.0158(9) -0.0008(9) 0.0050(8)
W11 0.0536(12) 0.0483(11) 0.0506(13) 0.0224(10) -0.0076(9) -0.0063(9)
W12 0.0413(11) 0.0661(13) 0.0407(11) 0.0265(10) -0.0035(8) -0.0109(9)
W13 0.0342(10) 0.0590(12) 0.0351(10) 0.0180(9) 0.0010(8) 0.0035(8)
W14 0.0353(10) 0.0454(10) 0.0406(11) 0.0159(9) -0.0017(8) 0.0030(8)
W15 0.0307(9) 0.0484(11) 0.0405(11) 0.0209(9) 0.0005(8) 0.0025(8)
W16 0.0387(10) 0.0530(11) 0.0403(11) 0.0176(9) -0.0010(8) -0.0053(8)
W17 0.0342(10) 0.0526(11) 0.0364(11) 0.0181(9) 0.0011(8) 0.0037(8)
W18 0.0324(10) 0.0528(11) 0.0442(11) 0.0235(9) 0.0014(8) 0.0007(8)
W19 0.0360(10) 0.0521(11) 0.0425(11) 0.0232(9) 0.0030(8) 0.0074(8)
W20 0.0336(10) 0.0502(11) 0.0419(11) 0.0216(9) 0.0002(8) -0.0002(8)
W21 0.0359(10) 0.0472(11) 0.0463(11) 0.0237(9) 0.0026(8) 0.0037(8)
W22 0.0390(10) 0.0448(11) 0.0486(12) 0.0204(9) 0.0012(8) -0.0005(8)
W23 0.0365(10) 0.0518(11) 0.0405(11) 0.0197(9) -0.0020(8) -0.0024(8)
W24 0.0364(10) 0.0518(11) 0.0434(11) 0.0247(9) -0.0006(8) 0.0042(8)
W25 0.0394(10) 0.0447(10) 0.0455(11) 0.0217(9) -0.0007(8) 0.0010(8)
W26 0.0343(10) 0.0528(11) 0.0453(12) 0.0227(9) 0.0015(8) -0.0013(8)
W27 0.0360(10) 0.0524(11) 0.0489(12) 0.0235(10) 0.0050(8) 0.0044(8)
W28 0.0450(11) 0.0472(11) 0.0472(12) 0.0154(9) 0.0030(9) 0.0034(9)
W29 0.0457(11) 0.0561(12) 0.0389(11) 0.0180(9) -0.0016(9) -0.0019(9)
W30 0.0436(11) 0.0559(12) 0.0404(11) 0.0239(9) 0.0013(8) 0.0029(9)
W31 0.0407(11) 0.0519(11) 0.0486(12) 0.0263(10) 0.0001(9) -0.0029(8)
W32 0.0402(11) 0.0643(13) 0.0532(13) 0.0261(11) 0.0065(9) 0.0027(9)
W33 0.0508(12) 0.0652(13) 0.0434(12) 0.0208(10) 0.0052(9) 0.0027(10)
W34 0.0463(12) 0.0672(13) 0.0492(13) 0.0306(11) 0.0059(9) 0.0008(10)
K1 0.049(6) 0.060(7) 0.060(7) 0.027(6) -0.002(5) 0.008(5)
K2 0.072(8) 0.067(8) 0.055(7) 0.026(6) -0.009(6) -0.012(6)
K3 0.069(8) 0.073(8) 0.074(9) 0.033(7) 0.017(7) 0.026(7)
K4 0.032(7) 0.066(9) 0.040(8) 0.005(7) 0.012(6) -0.008(6)
K5 0.034(7) 0.063(9) 0.044(8) 0.013(7) -0.014(6) 0.012(6)
K6 0.037(8) 0.074(10) 0.088(12) 0.056(10) -0.017(7) -0.014(7)
K7 0.033(9) 0.046(10) 0.023(9) 0.012(8) 0.003(7) 0.023(8)
K8 0.030(9) 0.016(8) 0.035(10) 0.001(7) -0.001(7) -0.006(7)
K9 0.038(10) 0.036(10) 0.037(10) 0.023(8) 0.007(8) 0.009(8)
K10 0.027(10) 0.043(11) 0.072(15) 0.023(11) -0.020(9) 0.003(8)
K11 0.070(11) 0.095(13) 0.064(12) 0.021(10) 0.034(9) 0.001(10)
K12 0.13(2) 0.10(2) 0.031(12) 0.047(14) -0.026(14) -0.071(18)
K13 0.11(2) 0.09(2) 0.049(16) 0.014(15) 0.008(15) 0.021(18)

loop_
_atom_type_symbol
_atom_type_description
_atom_type_scat_dispersion_real
_atom_type_scat_dispersion_imag
_atom_type_scat_source
O O 0.0106 0.0060 'International Tables Vol C Tables 4.2.6.8 and 6.1.1.4'
H H 0.0000 0.0000 'International Tables Vol C Tables 4.2.6.8 and 6.1.1.4'
P P 0.1023 0.0942 'International Tables Vol C Tables 4.2.6.8 and 6.1.1.4'
K K 0.2009 0.2494 'International Tables Vol C Tables 4.2.6.8 and 6.1.1.4'
Pd Pd -0.9988 1.0072 'International Tables Vol C Tables 4.2.6.8 and 6.1.1.4'
W W -0.8490 6.8722 'International Tables Vol C Tables 4.2.6.8 and 6.1.1.4'

loop_
_geom_angle_atom_site_label_1
_geom_angle_atom_site_label_2
_geom_angle_atom_site_label_3
_geom_angle
_geom_angle_site_symmetry_1
_geom_angle_site_symmetry_3
O7D1 Pd1 O9D1 87.1(13) . .
O7D1 Pd1 O0D1 178.4(12) . .
O9D1 Pd1 O0D1 91.5(13) . .
O7D1 Pd1 O5D1 89.4(12) . .
O9D1 Pd1 O5D1 175.1(13) . .
O0D1 Pd1 O5D1 92.1(12) . .
O7D1 Pd1 Pd2 75.9(9) . .
O9D1 Pd1 Pd2 108.1(10) . .
O0D1 Pd1 Pd2 103.8(8) . .
O5D1 Pd1 Pd2 74.2(9) . .
O8D2 Pd2 O6D2 87.2(13) . .
O8D2 Pd2 O0D2 176.6(13) . .
O6D2 Pd2 O0D2 89.5(13) . .
O8D2 Pd2 O1D2 90.8(13) . .
O6D2 Pd2 O1D2 175.8(13) . .
O0D2 Pd2 O1D2 92.4(12) . .
O8D2 Pd2 Pd1 77.5(10) . .
O6D2 Pd2 Pd1 106.9(9) . .
O0D2 Pd2 Pd1 104.3(9) . .
O1D2 Pd2 Pd1 76.3(8) . .
O8D2 Pd2 K2 57.5(10) . 2_676
O6D2 Pd2 K2 49.2(9) . 2_676
O0D2 Pd2 K2 119.4(9) . 2_676
O1D2 Pd2 K2 126.7(9) . 2_676
Pd1 Pd2 K2 126.6(2) . 2_676
O1T W1 O14 102.8(16) . .
O1T W1 O19 101.4(16) . .
O14 W1 O19 90.8(13) . .
O1T W1 O12 99.7(16) . .
O14 W1 O12 90.6(13) . .
O19 W1 O12 158.0(13) . .
O1T W1 O13 97.6(17) . .
O14 W1 O13 159.5(14) . .
O19 W1 O13 86.5(14) . .
O12 W1 O13 84.5(14) . .
O1T W1 O1P1 168.3(15) . .
O14 W1 O1P1 87.4(11) . .
O19 W1 O1P1 84.0(11) . .
O12 W1 O1P1 74.2(12) . .
O13 W1 O1P1 72.1(12) . .
O1T W1 K5 82.3(13) . .
O14 W1 K5 132.7(9) . .
O19 W1 K5 42.9(10) . .
O12 W1 K5 135.5(10) . .
O13 W1 K5 51.4(11) . .
O1P1 W1 K5 95.0(7) . .
O2T W2 O25 101.5(16) . .
O2T W2 O26 100.2(16) . .
O25 W2 O26 83.1(13) . .
O2T W2 O23 101.0(16) . .
O25 W2 O23 157.5(13) . .
O26 W2 O23 92.0(13) . .
O2T W2 O12 100.4(16) . .
O25 W2 O12 88.9(13) . .
O26 W2 O12 159.1(14) . .
O23 W2 O12 88.0(14) . .
O2T W2 O1P1 171.0(14) . .
O25 W2 O1P1 84.6(11) . .
O26 W2 O1P1 87.0(11) . .
O23 W2 O1P1 73.2(12) . .
O12 W2 O1P1 73.0(12) . .
O3T W3 O38 103.1(14) . .
O3T W3 O37 102.5(15) . .
O38 W3 O37 86.7(13) . .
O3T W3 O13 101.5(16) . .
O38 W3 O13 88.9(14) . .
O37 W3 O13 156.0(15) . .
O3T W3 O23 100.9(15) . .
O38 W3 O23 156.0(13) . .
O37 W3 O23 86.4(13) . .
O13 W3 O23 88.2(14) . .
O3T W3 O1P1 170.9(13) . .
O38 W3 O1P1 83.8(11) . .
O37 W3 O1P1 83.8(11) . .
O13 W3 O1P1 72.3(13) . .
O23 W3 O1P1 72.7(11) . .
O3T W3 K5 88.1(11) . .
O38 W3 K5 46.1(9) . .
O37 W3 K5 132.7(9) . .
O13 W3 K5 49.2(11) . .
O23 W3 K5 137.3(10) . .
O1P1 W3 K5 92.5(7) . .
O4T W4 O49 102.0(15) . .
O4T W4 O410 101.2(15) . .
O49 W4 O410 91.3(14) . .
O4T W4 O45 99.8(15) . .
O49 W4 O45 155.5(14) . .
O410 W4 O45 95.4(14) . .
O4T W4 O14 94.8(14) . .
O49 W4 O14 82.3(13) . .
O410 W4 O14 163.7(13) . .
O45 W4 O14 84.8(13) . .
O4T W4 O2P1 171.6(13) . .
O49 W4 O2P1 84.8(13) . .
O410 W4 O2P1 83.5(13) . .
O45 W4 O2P1 72.6(12) . .
O14 W4 O2P1 81.0(11) . .
O4T W4 K7 63.8(11) . .
O49 W4 K7 162.9(11) . .
O410 W4 K7 100.7(10) . .
O45 W4 K7 36.0(10) . .
O14 W4 K7 89.1(8) . .
O2P1 W4 K7 108.6(8) . .
O5T W5 O56 100.7(17) . .
O5T W5 O45 102.3(16) . .
O56 W5 O45 156.8(15) . .
O5T W5 O511 98.9(17) . .
O56 W5 O511 89.9(15) . .
O45 W5 O511 89.3(14) . .
O5T W5 O25 99.9(15) . .
O56 W5 O25 83.0(14) . .
O45 W5 O25 90.4(13) . .
O511 W5 O25 160.8(13) . .
O5T W5 O2P1 174.2(15) . .
O56 W5 O2P1 84.7(14) . .
O45 W5 O2P1 72.4(12) . .
O511 W5 O2P1 78.8(12) . .
O25 W5 O2P1 82.8(11) . .
O5T W5 K7 63.4(13) . .
O56 W5 K7 163.1(12) . .
O45 W5 K7 39.0(10) . .
O511 W5 K7 98.1(10) . .
O25 W5 K7 93.7(9) . .
O2P1 W5 K7 111.4(8) . .
O5T W5 K14 40.1(14) . .
O56 W5 K14 61.4(12) . .
O45 W5 K14 140.7(11) . .
O511 W5 K14 105.0(11) . .
O25 W5 K14 87.2(9) . .
O2P1 W5 K14 145.6(9) . .
K7 W5 K14 102.0(5) . .
O6T W6 O56 101.3(17) . .
O6T W6 O612 98.6(16) . .
O56 W6 O612 91.7(16) . .
O6T W6 O67 100.7(16) . .
O56 W6 O67 156.6(15) . .
O612 W6 O67 92.8(15) . .
O6T W6 O26 96.7(15) . .
O56 W6 O26 81.0(14) . .
O612 W6 O26 164.0(14) . .
O67 W6 O26 88.7(13) . .
O6T W6 O3P1 173.4(15) . .
O56 W6 O3P1 84.2(14) . .
O612 W6 O3P1 84.8(13) . .
O67 W6 O3P1 73.4(13) . .
O26 W6 O3P1 80.4(12) . .
O7T W7 O713 97.7(17) . .
O7T W7 O67 100.2(16) . .
O713 W7 O67 92.3(15) . .
O7T W7 O78 100.4(15) . .
O713 W7 O78 86.4(15) . .
O67 W7 O78 159.3(14) . .
O7T W7 O37 99.3(15) . .
O713 W7 O37 162.4(15) . .
O67 W7 O37 89.4(14) . .
O78 W7 O37 85.9(13) . .
O7T W7 O3P1 173.2(14) . .
O713 W7 O3P1 82.8(14) . .
O67 W7 O3P1 73.0(13) . .
O78 W7 O3P1 86.4(12) . .
O37 W7 O3P1 80.9(12) . .
O7T W7 K1 37.3(12) . .
O713 W7 K1 60.8(11) . .
O67 W7 K1 105.1(10) . .
O78 W7 K1 92.2(10) . .
O37 W7 K1 135.3(9) . .
O3P1 W7 K1 143.6(8) . .
O8T W8 O814 98.8(13) . .
O8T W8 O78 102.9(13) . .
O814 W8 O78 88.6(13) . .
O8T W8 O89 97.1(13) . .
O814 W8 O89 93.8(12) . .
O78 W8 O89 159.3(13) . .
O8T W8 O38 95.2(13) . .
O814 W8 O38 165.9(12) . .
O78 W8 O38 87.5(13) . .
O89 W8 O38 85.1(13) . .
O8T W8 O4P1 171.4(12) . .
O814 W8 O4P1 83.2(11) . .
O78 W8 O4P1 85.5(12) . .
O89 W8 O4P1 74.4(11) . .
O38 W8 O4P1 83.0(12) . .
O8T W8 K5 79.7(10) . .
O814 W8 K5 134.5(9) . .
O78 W8 K5 136.4(10) . .
O89 W8 K5 42.4(9) . .
O38 W8 K5 49.2(9) . .
O4P1 W8 K5 92.9(8) . .
O8T W8 K5 47.3(10) . 2_565
O814 W8 K5 56.9(9) . 2_565
O78 W8 K5 118.6(10) . 2_565
O89 W8 K5 79.4(9) . 2_565
O38 W8 K5 136.2(9) . 2_565
O4P1 W8 K5 130.1(8) . 2_565
K5 W8 K5 95.4(3) . 2_565
O9T W9 O915 101.3(15) . .
O9T W9 O49 102.5(14) . .
O915 W9 O49 91.1(14) . .
O9T W9 O89 98.1(14) . .
O915 W9 O89 94.8(14) . .
O49 W9 O89 157.1(13) . .
O9T W9 O19 95.3(14) . .
O915 W9 O19 163.4(14) . .
O49 W9 O19 85.3(13) . .
O89 W9 O19 82.8(12) . .
O9T W9 O4P1 170.4(13) . .
O915 W9 O4P1 82.0(13) . .
O49 W9 O4P1 86.4(12) . .
O89 W9 O4P1 72.6(11) . .
O19 W9 O4P1 81.6(12) . .
O9T W9 K5 77.0(11) . .
O915 W9 K5 137.9(11) . .
O49 W9 K5 130.8(10) . .
O89 W9 K5 45.3(9) . .
O19 W9 K5 46.6(9) . .
O4P1 W9 K5 94.5(8) . .
O10T W10 O0D2 99.9(15) . .
O10T W10 O015 104.3(14) . .
O0D2 W10 O015 94.9(13) . .
O10T W10 O011 100.0(15) . .
O0D2 W10 O011 92.3(14) . .
O015 W10 O011 153.1(14) . .
O10T W10 O410 91.9(15) . .
O0D2 W10 O410 168.2(14) . .
O015 W10 O410 82.6(13) . .
O011 W10 O410 85.1(14) . .
O10T W10 O1P2 167.5(14) . .
O0D2 W10 O1P2 90.4(13) . .
O015 W10 O1P2 81.7(12) . .
O011 W10 O1P2 72.4(13) . .
O410 W10 O1P2 77.9(12) . .
O10T W10 K10 50.5(12) . 2_676
O0D2 W10 K10 96.9(10) . 2_676
O015 W10 K10 153.7(9) . 2_676
O011 W10 K10 49.6(11) . 2_676
O410 W10 K10 90.2(10) . 2_676
O1P2 W10 K10 121.6(9) . 2_676
O11T W11 O511 99.2(15) . .
O11T W11 O011 101.9(15) . .
O511 W11 O011 93.0(14) . .
O11T W11 O112 101.0(15) . .
O511 W11 O112 87.3(14) . .
O011 W11 O112 156.7(14) . .
O11T W11 O116 96.2(15) . .
O511 W11 O116 163.6(14) . .
O011 W11 O116 89.4(14) . .
O112 W11 O116 84.2(13) . .
O11T W11 O1P2 173.9(14) . .
O511 W11 O1P2 84.0(13) . .
O011 W11 O1P2 72.5(13) . .
O112 W11 O1P2 84.3(12) . .
O116 W11 O1P2 81.3(12) . .
O12T W12 O112 104.1(16) . .
O12T W12 O216 98.7(16) . .
O112 W12 O216 89.9(14) . .
O12T W12 O612 96.3(16) . .
O112 W12 O612 87.1(15) . .
O216 W12 O612 165.0(14) . .
O12T W12 O213 98.3(16) . .
O112 W12 O213 156.9(14) . .
O216 W12 O213 92.2(14) . .
O612 W12 O213 85.0(15) . .
O12T W12 O2P2 172.4(15) . .
O112 W12 O2P2 83.1(13) . .
O216 W12 O2P2 83.8(13) . .
O612 W12 O2P2 81.2(14) . .
O213 W12 O2P2 74.3(13) . .
O12T W12 K16 73.6(16) . 1_655
O112 W12 K16 131.3(14) . 1_655
O216 W12 K16 44.8(14) . 1_655
O612 W12 K16 141.4(14) . 1_655
O213 W12 K16 60.8(14) . 1_655
O2P2 W12 K16 103.8(13) . 1_655
O13T W13 O317 99.3(14) . .
O13T W13 O314 103.1(13) . .
O317 W13 O314 90.2(13) . .
O13T W13 O213 97.7(14) . .
O317 W13 O213 92.4(14) . .
O314 W13 O213 158.3(13) . .
O13T W13 O713 96.0(15) . .
O317 W13 O713 164.6(14) . .
O314 W13 O713 85.0(14) . .
O213 W13 O713 86.9(15) . .
O13T W13 O2P2 173.5(13) . .
O317 W13 O2P2 82.9(13) . .
O314 W13 O2P2 82.9(12) . .
O213 W13 O2P2 76.1(14) . .
O713 W13 O2P2 82.0(14) . .
O13T W13 K1 37.7(10) . .
O317 W13 K1 136.3(10) . .
O314 W13 K1 93.1(9) . .
O213 W13 K1 99.9(11) . .
O713 W13 K1 58.8(11) . .
O2P2 W13 K1 140.8(9) . .
O14T W14 O415 99.2(14) . .
O14T W14 O417 96.7(13) . .
O415 W14 O417 95.0(14) . .
O14T W14 O314 104.0(13) . .
O415 W14 O314 156.1(13) . .
O417 W14 O314 88.0(13) . .
O14T W14 O814 94.7(12) . .
O415 W14 O814 91.8(13) . .
O417 W14 O814 165.7(12) . .
O314 W14 O814 80.8(12) . .
O14T W14 O3P2 172.3(12) . .
O415 W14 O3P2 73.1(12) . .
O417 W14 O3P2 83.7(12) . .
O314 W14 O3P2 83.7(11) . .
O814 W14 O3P2 86.2(11) . .
O14T W14 K1 48.2(9) . 2_665
O415 W14 K1 110.0(10) . 2_665
O417 W14 K1 49.8(10) . 2_665
O314 W14 K1 90.0(9) . 2_665
O814 W14 K1 138.3(8) . 2_665
O3P2 W14 K1 133.3(7) . 2_665
O14T W14 K5 44.9(9) . 2_565
O415 W14 K5 78.4(10) . 2_565
O417 W14 K5 137.5(10) . 2_565
O314 W14 K5 114.8(9) . 2_565
O814 W14 K5 56.4(8) . 2_565
O3P2 W14 K5 131.7(7) . 2_565
K1 W14 K5 92.7(3) 2_665 2_565
O15T W15 O5D1 103.4(14) . .
O15T W15 O015 104.6(14) . .
O5D1 W15 O015 97.2(13) . .
O15T W15 O415 99.2(14) . .
O5D1 W15 O415 89.7(13) . .
O015 W15 O415 152.9(13) . .
O15T W15 O915 89.5(14) . .
O5D1 W15 O915 165.8(14) . .
O015 W15 O915 84.9(13) . .
O415 W15 O915 82.4(13) . .
O15T W15 O3P2 164.8(13) . .
O5D1 W15 O3P2 88.7(12) . .
O015 W15 O3P2 82.7(12) . .
O415 W15 O3P2 71.3(12) . .
O915 W15 O3P2 77.7(12) . .
O16T W16 O6D2 102.7(15) . .
O16T W16 O116 99.0(15) . .
O6D2 W16 O116 91.8(14) . .
O16T W16 O617 99.3(15) . .
O6D2 W16 O617 96.3(14) . .
O116 W16 O617 157.8(14) . .
O16T W16 O216 93.8(14) . .
O6D2 W16 O216 163.2(13) . .
O116 W16 O216 82.6(13) . .
O617 W16 O216 83.7(13) . .
O16T W16 O4P2 169.1(13) . .
O6D2 W16 O4P2 85.5(12) . .
O116 W16 O4P2 87.7(12) . .
O617 W16 O4P2 72.4(12) . .
O216 W16 O4P2 78.4(11) . .
O16T W16 K2 57.6(12) . 2_676
O6D2 W16 K2 45.2(10) . 2_676
O116 W16 K2 98.7(10) . 2_676
O617 W16 K2 101.8(10) . 2_676
O216 W16 K2 151.3(9) . 2_676
O4P2 W16 K2 130.2(7) . 2_676
O16T W16 K16 70.3(15) . 1_655
O6D2 W16 K16 143.3(14) . 1_655
O116 W16 K16 124.6(14) . 1_655
O617 W16 K16 51.9(14) . 1_655
O216 W16 K16 46.3(13) . 1_655
O4P2 W16 K16 98.8(12) . 1_655
K2 W16 K16 116.3(10) 2_676 1_655
O17T W17 O7D1 103.7(14) . .
O17T W17 O617 100.0(14) . .
O7D1 W17 O617 98.8(14) . .
O17T W17 O417 98.6(13) . .
O7D1 W17 O417 87.8(13) . .
O617 W17 O417 158.1(13) . .
O17T W17 O317 95.2(13) . .
O7D1 W17 O317 158.4(13) . .
O617 W17 O317 88.0(13) . .
O417 W17 O317 78.9(13) . .
O17T W17 O4P2 169.0(12) . .
O7D1 W17 O4P2 85.4(11) . .
O617 W17 O4P2 72.1(12) . .
O417 W17 O4P2 87.8(11) . .
O317 W17 O4P2 77.2(11) . .
O17T W17 K1 49.4(10) . 2_665
O7D1 W17 K1 99.7(9) . 2_665
O617 W17 K1 147.4(10) . 2_665
O417 W17 K1 49.2(9) . 2_665
O317 W17 K1 84.5(9) . 2_665
O4P2 W17 K1 136.0(7) . 2_665
O17T W17 K4 33.2(10) . 1_655
O7D1 W17 K4 130.5(10) . 1_655
O617 W17 K4 76.8(10) . 1_655
O417 W17 K4 114.4(9) . 1_655
O317 W17 K4 71.0(9) . 1_655
O4P2 W17 K4 135.8(7) . 1_655
K1 W17 K4 70.7(3) 2_665 1_655
O18T W18 O8D2 102.3(15) . .
O18T W18 O819 97.9(14) . .
O8D2 W18 O819 97.4(14) . .
O18T W18 O823 92.6(14) . .
O8D2 W18 O823 163.2(13) . .
O819 W18 O823 88.0(13) . .
O18T W18 O822 102.2(14) . .
O8D2 W18 O822 87.6(14) . .
O819 W18 O822 157.8(13) . .
O823 W18 O822 81.7(13) . .
O18T W18 O1P3 168.4(13) . .
O8D2 W18 O1P3 86.4(13) . .
O819 W18 O1P3 73.2(12) . .
O823 W18 O1P3 79.9(11) . .
O822 W18 O1P3 85.5(12) . .
O18T W18 K2 49.1(11) . 2_676
O8D2 W18 K2 56.5(10) . 2_676
O819 W18 K2 117.5(9) . 2_676
O823 W18 K2 134.1(9) . 2_676
O822 W18 K2 83.3(9) . 2_676
O1P3 W18 K2 141.5(8) . 2_676
O18T W18 K8 43.5(11) . .
O8D2 W18 K8 122.4(10) . .
O819 W18 K8 126.2(10) . .
O823 W18 K8 64.6(9) . .
O822 W18 K8 66.3(10) . .
O1P3 W18 K8 136.7(8) . .
K2 W18 K8 69.6(3) 2_676 .
O19T W19 O9D1 100.8(15) . .
O19T W19 O819 97.1(14) . .
O9D1 W19 O819 96.2(14) . .
O19T W19 O925 100.7(13) . .
O9D1 W19 O925 91.8(13) . .
O819 W19 O925 158.8(12) . .
O19T W19 O924 94.2(14) . .
O9D1 W19 O924 164.4(14) . .
O819 W19 O924 85.8(13) . .
O925 W19 O924 81.5(12) . .
O19T W19 O1P3 168.7(13) . .
O9D1 W19 O1P3 85.5(13) . .
O819 W19 O1P3 72.8(12) . .
O925 W19 O1P3 88.4(10) . .
O924 W19 O1P3 80.3(11) . .
O19T W19 K3 49.6(10) . 2_666
O9D1 W19 K3 103.1(11) . 2_666
O819 W19 K3 143.8(10) . 2_666
O925 W19 K3 51.2(8) . 2_666
O924 W19 K3 83.6(9) . 2_666
O1P3 W19 K3 138.4(7) . 2_666
O19T W19 K6 34.9(11) . 1_655
O9D1 W19 K6 128.0(11) . 1_655
O819 W19 K6 73.6(10) . 1_655
O925 W19 K6 116.1(8) . 1_655
O924 W19 K6 67.4(9) . 1_655
O1P3 W19 K6 134.5(8) . 1_655
K3 W19 K6 70.4(3) 2_666 1_655
O20T W20 O0D1 103.6(13) . .
O20T W20 O205 98.5(14) . .
O0D1 W20 O205 93.0(14) . .
O20T W20 O201 104.1(13) . .
O0D1 W20 O201 94.2(13) . .
O205 W20 O201 153.9(14) . .
O20T W20 O206 89.3(13) . .
O0D1 W20 O206 167.0(13) . .
O205 W20 O206 83.9(14) . .
O201 W20 O206 83.5(13) . .
O20T W20 O2P3 164.4(12) . .
O0D1 W20 O2P3 89.1(12) . .
O205 W20 O2P3 71.4(13) . .
O201 W20 O2P3 83.7(12) . .
O206 W20 O2P3 77.9(11) . .
O21T W21 O1D2 102.2(14) . .
O21T W21 O201 102.3(14) . .
O1D2 W21 O201 98.7(14) . .
O21T W21 O212 97.5(14) . .
O1D2 W21 O212 91.9(13) . .
O201 W21 O212 155.0(14) . .
O21T W21 O217 89.0(14) . .
O1D2 W21 O217 167.1(14) . .
O201 W21 O217 85.1(14) . .
O212 W21 O217 80.0(13) . .
O21T W21 O3P3 165.8(13) . .
O1D2 W21 O3P3 89.5(12) . .
O201 W21 O3P3 83.7(13) . .
O212 W21 O3P3 73.7(12) . .
O217 W21 O3P3 78.6(12) . .
O22T W22 O822 101.8(15) . .
O22T W22 O223 103.6(14) . .
O822 W22 O223 90.3(14) . .
O22T W22 O228 94.4(14) . .
O822 W22 O228 163.7(14) . .
O223 W22 O228 84.3(13) . .
O22T W22 O212 97.0(14) . .
O822 W22 O212 92.2(14) . .
O223 W22 O212 158.2(13) . .
O228 W22 O212 87.3(14) . .
O22T W22 O3P3 170.4(13) . .
O822 W22 O3P3 80.0(13) . .
O223 W22 O3P3 85.7(12) . .
O228 W22 O3P3 84.3(12) . .
O212 W22 O3P3 73.5(12) . .
O22T W22 K8 47.4(11) . 2_676
O822 W22 K8 98.0(11) . 2_676
O223 W22 K8 150.9(10) . 2_676
O228 W22 K8 94.0(10) . 2_676
O212 W22 K8 49.8(9) . 2_676
O3P3 W22 K8 123.2(8) . 2_676
O22T W22 K2 37.9(11) . .
O822 W22 K2 137.4(10) . .
O223 W22 K2 88.8(9) . .
O228 W22 K2 58.0(10) . .
O212 W22 K2 103.7(9) . .
O3P3 W22 K2 142.2(8) . .
K8 W22 K2 66.3(3) 2_676 .
O23T W23 O823 100.1(14) . .
O23T W23 O223 102.2(14) . .
O823 W23 O223 90.6(13) . .
O23T W23 O234 99.6(13) . .
O823 W23 O234 90.8(13) . .
O223 W23 O234 157.5(13) . .
O23T W23 O239 96.4(14) . .
O823 W23 O239 163.5(13) . .
O223 W23 O239 86.9(14) . .
O234 W23 O239 85.4(13) . .
O23T W23 O4P3 171.5(12) . .
O823 W23 O4P3 80.4(12) . .
O223 W23 O4P3 86.3(12) . .
O234 W23 O4P3 71.8(11) . .
O239 W23 O4P3 83.1(12) . .
O23T W23 K8 56.8(11) . .
O823 W23 K8 56.3(9) . .
O223 W23 K8 69.3(10) . .
O234 W23 K8 128.8(9) . .
O239 W23 K8 136.7(10) . .
O4P3 W23 K8 128.4(8) . .
O24T W24 O924 98.4(15) . .
O24T W24 O245 101.4(15) . .
O924 W24 O245 90.8(14) . .
O24T W24 O234 100.4(14) . .
O924 W24 O234 93.0(13) . .
O245 W24 O234 157.1(13) . .
O24T W24 O240 93.9(15) . .
O924 W24 O240 167.5(14) . .
O245 W24 O240 84.6(14) . .
O234 W24 O240 87.0(13) . .
O24T W24 O4P3 173.1(14) . .
O924 W24 O4P3 83.7(12) . .
O245 W24 O4P3 85.1(12) . .
O234 W24 O4P3 72.9(11) . .
O240 W24 O4P3 84.4(12) . .
O24T W24 K3 37.1(11) . .
O924 W24 K3 134.8(10) . .
O245 W24 K3 92.0(10) . .
O234 W24 K3 101.1(9) . .
O240 W24 K3 57.2(10) . .
O4P3 W24 K3 141.5(8) . .
O25T W25 O251 99.2(14) . .
O25T W25 O925 95.6(13) . .
O251 W25 O925 164.4(12) . .
O25T W25 O205 101.1(15) . .
O251 W25 O205 90.9(14) . .
O925 W25 O205 91.0(13) . .
O25T W25 O245 102.2(14) . .
O251 W25 O245 86.1(13) . .
O925 W25 O245 86.1(13) . .
O205 W25 O245 156.6(14) . .
O25T W25 O2P3 171.6(13) . .
O251 W25 O2P3 84.6(12) . .
O925 W25 O2P3 81.3(10) . .
O205 W25 O2P3 71.2(13) . .
O245 W25 O2P3 85.5(12) . .
O25T W25 K3 46.1(11) . 2_666
O251 W25 K3 141.6(9) . 2_666
O925 W25 K3 51.1(8) . 2_666
O205 W25 K3 109.4(11) . 2_666
O245 W25 K3 86.6(10) . 2_666
O2P3 W25 K3 132.2(7) . 2_666
O25T W25 K9 46.7(11) . 2_566
O251 W25 K9 58.4(9) . 2_566
O925 W25 K9 137.1(8) . 2_566
O205 W25 K9 80.0(11) . 2_566
O245 W25 K9 117.3(10) . 2_566
O2P3 W25 K9 132.5(8) . 2_566
K3 W25 K9 92.4(3) 2_666 2_566
O26T W26 O206 100.5(16) . .
O26T W26 O261 97.9(15) . .
O206 W26 O261 95.6(14) . .
O26T W26 O267 103.2(14) . .
O206 W26 O267 90.6(13) . .
O261 W26 O267 156.5(13) . .
O26T W26 O262 95.6(15) . .
O206 W26 O262 163.8(14) . .
O261 W26 O262 84.1(14) . .
O267 W26 O262 83.7(13) . .
O26T W26 O1P4 168.8(13) . .
O206 W26 O1P4 84.2(12) . .
O261 W26 O1P4 71.4(12) . .
O267 W26 O1P4 86.8(11) . .
O262 W26 O1P4 80.3(12) . .
O26T W26 K9 78.3(12) . .
O206 W26 K9 139.8(10) . .
O261 W26 K9 45.9(10) . .
O267 W26 K9 129.2(9) . .
O262 W26 K9 46.2(9) . .
O1P4 W26 K9 91.5(7) . .
O27T W27 O217 100.7(15) . .
O27T W27 O267 102.2(13) . .
O217 W27 O267 95.2(14) . .
O27T W27 O278 98.7(15) . .
O217 W27 O278 93.8(16) . .
O267 W27 O278 155.2(14) . .
O27T W27 O272 95.8(13) . .
O217 W27 O272 163.3(14) . .
O267 W27 O272 83.4(12) . .
O278 W27 O272 81.4(15) . .
O27T W27 O2P4 171.3(12) . .
O217 W27 O2P4 83.1(13) . .
O267 W27 O2P4 85.1(11) . .
O278 W27 O2P4 73.1(13) . .
O272 W27 O2P4 80.2(11) . .
O28T W28 O228 99.5(16) . .
O28T W28 O289 98.2(15) . .
O228 W28 O289 89.4(14) . .
O28T W28 O278 102.2(17) . .
O228 W28 O278 92.7(15) . .
O289 W28 O278 158.8(15) . .
O28T W28 O283 95.6(15) . .
O228 W28 O283 164.6(14) . .
O289 W28 O283 85.4(14) . .
O278 W28 O283 87.0(15) . .
O28T W28 O2P4 174.9(14) . .
O228 W28 O2P4 81.5(12) . .
O289 W28 O2P4 86.8(12) . .
O278 W28 O2P4 72.7(13) . .
O283 W28 O2P4 83.7(12) . .
O28T W28 K11 41.6(12) . 2_576
O228 W28 K11 139.9(10) . 2_576
O289 W28 K11 88.1(10) . 2_576
O278 W28 K11 103.5(12) . 2_576
O283 W28 K11 54.5(10) . 2_576
O2P4 W28 K11 138.2(7) . 2_576
O28T W28 K2 37.6(12) . .
O228 W28 K2 62.4(10) . .
O289 W28 K2 91.3(10) . .
O278 W28 K2 108.4(12) . .
O283 W28 K2 132.1(10) . .
O2P4 W28 K2 143.9(7) . .
K11 W28 K2 77.6(3) 2_576 .
O29T W29 O239 102.4(17) . .
O29T W29 O289 102.1(16) . .
O239 W29 O289 90.2(14) . .
O29T W29 O290 96.4(17) . .
O239 W29 O290 91.6(16) . .
O289 W29 O290 160.5(15) . .
O29T W29 O293 93.0(16) . .
O239 W29 O293 164.5(14) . .
O289 W29 O293 85.1(13) . .
O290 W29 O293 88.0(14) . .
O29T W29 O3P4 170.7(15) . .
O239 W29 O3P4 82.3(13) . .
O289 W29 O3P4 85.8(12) . .
O290 W29 O3P4 75.2(14) . .
O293 W29 O3P4 82.7(11) . .
O30T W30 O240 100.2(15) . .
O30T W30 O301 103.3(14) . .
O240 W30 O301 87.9(14) . .
O30T W30 O290 97.5(16) . .
O240 W30 O290 93.8(16) . .
O301 W30 O290 158.5(15) . .
O30T W30 O304 94.6(14) . .
O240 W30 O304 164.6(14) . .
O301 W30 O304 84.7(13) . .
O290 W30 O304 88.2(15) . .
O30T W30 O3P4 172.7(13) . .
O240 W30 O3P4 82.9(13) . .
O301 W30 O3P4 83.3(11) . .
O290 W30 O3P4 75.6(14) . .
O304 W30 O3P4 82.8(11) . .
O30T W30 K3 41.7(11) . .
O240 W30 K3 59.1(11) . .
O301 W30 K3 94.3(9) . .
O290 W30 K3 105.0(12) . .
O304 W30 K3 134.9(9) . .
O3P4 W30 K3 142.0(8) . .
O31T W31 O251 100.0(15) . .
O31T W31 O301 100.5(14) . .
O251 W31 O301 89.1(13) . .
O31T W31 O134 97.9(15) . .
O251 W31 O134 162.1(13) . .
O301 W31 O134 86.8(13) . .
O31T W31 O261 103.8(15) . .
O251 W31 O261 87.6(14) . .
O301 W31 O261 155.7(13) . .
O134 W31 O261 89.1(14) . .
O31T W31 O1P4 175.3(13) . .
O251 W31 O1P4 79.4(11) . .
O301 W31 O1P4 84.1(11) . .
O134 W31 O1P4 82.8(12) . .
O261 W31 O1P4 71.6(12) . .
O31T W31 K9 83.2(12) . .
O251 W31 K9 134.2(10) . .
O301 W31 K9 135.7(9) . .
O134 W31 K9 49.3(10) . .
O261 W31 K9 48.1(10) . .
O1P4 W31 K9 93.9(7) . .
O31T W31 K9 47.9(12) . 2_566
O251 W31 K9 58.5(9) . 2_566
O301 W31 K9 119.1(9) . 2_566
O134 W31 K9 137.7(10) . 2_566
O261 W31 K9 79.0(10) . 2_566
O1P4 W31 K9 129.2(7) . 2_566
K9 W31 K9 96.1(3) . 2_566
O32T W32 O272 102.9(15) . .
O32T W32 O262 104.6(15) . .
O272 W32 O262 90.9(13) . .
O32T W32 O324 99.1(15) . .
O272 W32 O324 157.3(14) . .
O262 W32 O324 89.1(13) . .
O32T W32 O323 96.1(15) . .
O272 W32 O323 89.9(13) . .
O262 W32 O323 158.6(13) . .
O324 W32 O323 82.0(14) . .
O32T W32 O4P4 167.5(14) . .
O272 W32 O4P4 85.4(12) . .
O262 W32 O4P4 84.4(12) . .
O324 W32 O4P4 72.0(12) . .
O323 W32 O4P4 74.3(12) . .
O32T W32 K9 85.8(12) . .
O272 W32 K9 136.1(10) . .
O262 W32 K9 45.8(10) . .
O324 W32 K9 51.0(10) . .
O323 W32 K9 132.4(10) . .
O4P4 W32 K9 94.8(8) . .
O33T W33 O283 101.8(16) . .
O33T W33 O293 100.8(15) . .
O283 W33 O293 87.2(14) . .
O33T W33 O323 98.9(16) . .
O283 W33 O323 90.7(14) . .
O293 W33 O323 160.2(14) . .
O33T W33 O334 99.6(16) . .
O283 W33 O334 158.5(15) . .
O293 W33 O334 86.7(14) . .
O323 W33 O334 88.1(14) . .
O33T W33 O4P4 170.9(14) . .
O283 W33 O4P4 85.5(13) . .
O293 W33 O4P4 85.0(12) . .
O323 W33 O4P4 75.2(13) . .
O334 W33 O4P4 73.5(13) . .
O33T W33 K11 52.1(12) . 2_576
O283 W33 K11 50.5(11) . 2_576
O293 W33 K11 88.5(10) . 2_576
O323 W33 K11 105.2(10) . 2_576
O334 W33 K11 149.7(11) . 2_576
O4P4 W33 K11 135.8(8) . 2_576
O33T W33 K7 32.0(12) . 2_576
O283 W33 K7 116.3(11) . 2_576
O293 W33 K7 127.3(10) . 2_576
O323 W33 K7 70.9(10) . 2_576
O334 W33 K7 83.5(11) . 2_576
O4P4 W33 K7 139.4(8) . 2_576
K11 W33 K7 75.7(4) 2_576 2_576
O34T W34 O304 101.5(16) . .
O34T W34 O324 99.3(17) . .
O304 W34 O324 159.1(14) . .
O34T W34 O334 98.6(17) . .
O304 W34 O334 87.5(14) . .
O324 W34 O334 90.3(15) . .
O34T W34 O134 102.8(16) . .
O304 W34 O134 85.8(14) . .
O324 W34 O134 88.7(14) . .
O334 W34 O134 158.4(14) . .
O34T W34 O4P4 171.0(15) . .
O304 W34 O4P4 85.2(12) . .
O324 W34 O4P4 74.1(13) . .
O334 W34 O4P4 75.5(13) . .
O134 W34 O4P4 83.5(13) . .
O34T W34 K9 86.2(13) . .
O304 W34 K9 131.4(10) . .
O324 W34 K9 49.2(11) . .
O334 W34 K9 139.3(11) . .
O134 W34 K9 46.1(10) . .
O4P4 W34 K9 93.8(8) . .
O3P1 P1 O2P1 109.5(18) . .
O3P1 P1 O4P1 113.2(17) . .
O2P1 P1 O4P1 113.2(17) . .
O3P1 P1 O1P1 105.2(17) . .
O2P1 P1 O1P1 109.6(16) . .
O4P1 P1 O1P1 105.7(15) . .
O2P2 P2 O1P2 111.2(19) . .
O2P2 P2 O4P2 106.5(18) . .
O1P2 P2 O4P2 108.1(17) . .
O2P2 P2 O3P2 111.2(19) . .
O1P2 P2 O3P2 110.8(18) . .
O4P2 P2 O3P2 109.0(16) . .
O3P3 P3 O4P3 112.1(17) . .
O3P3 P3 O1P3 107.9(17) . .
O4P3 P3 O1P3 105.3(16) . .
O3P3 P3 O2P3 110.9(17) . .
O4P3 P3 O2P3 112.0(16) . .
O1P3 P3 O2P3 108.3(16) . .
O3P4 P4 O2P4 111.8(16) . .
O3P4 P4 O4P4 107.1(18) . .
O2P4 P4 O4P4 108.7(16) . .
O3P4 P4 O1P4 109.5(16) . .
O2P4 P4 O1P4 113.7(15) . .
O4P4 P4 O1P4 105.7(17) . .
W20 O0D1 Pd1 174.5(18) . .
W10 O0D2 Pd2 174.9(19) . .
W2 O2T K7 138(2) . 2_575
W3 O3T K13 140.1(18) . 2_565
W4 O4T K11 168.5(18) . .
W5 O5T K14 118.8(19) . .
W5 O5T K17 124(2) . .
K14 O5T K17 100(2) . .
W6 O6T K12 160(2) . 1_554
W7 O7T K1 120.0(17) . .
W7 O7T K15 135(2) . 1_554
K1 O7T K15 98.6(15) . 1_554
W8 O8T K4 124.8(14) . 2_565
W8 O8T K5 108.0(12) . 2_565
K4 O8T K5 94.7(9) 2_565 2_565
W9 O9T K4 156.9(18) . .
W9 O9T K16 118.6(19) . .
K4 O9T K16 71.9(14) . .
W10 O10T K10 105.3(14) . 2_676
P1 O1P1 W1 123.5(15) . .
P1 O1P1 W3 125.5(14) . .
W1 O1P1 W3 93.3(9) . .
P1 O1P1 W2 122.4(14) . .
W1 O1P1 W2 92.4(9) . .
W3 O1P1 W2 90.4(9) . .
W10 O011 W11 123.9(18) . .
W10 O011 K10 102.7(14) . 2_676
W11 O011 K10 132.7(15) . 2_676
W11 O11T K12 146.1(19) . 2_676
W21 O1D2 Pd2 158.1(17) . .
P2 O1P2 W11 128.7(19) . .
P2 O1P2 W10 127.7(19) . .
W11 O1P2 W10 91.2(11) . .
W12 O12T K14 132.9(19) . 2_675
W2 O12 W1 120.4(17) . .
W13 O13T K1 119.7(14) . .
P3 O1P3 W18 128.6(16) . .
P3 O1P3 W19 126.4(16) . .
W18 O1P3 W19 94.6(10) . .
W3 O13 W1 122.3(19) . .
W3 O13 K5 103.3(14) . .
W1 O13 K5 98.9(14) . .
W14 O14T K1 105.3(12) . 2_665
W14 O14T K5 112.0(12) . 2_565
K1 O14T K5 141.8(11) 2_665 2_565
P4 O1P4 W31 129.1(16) . .
P4 O1P4 W26 126.0(15) . .
W31 O1P4 W26 93.3(10) . .
W1 O14 W4 148.8(16) . .
W15 O015 W10 146.4(17) . .
W15 O15T K13 133.7(17) . .
W16 O16T K11 157.9(19) . 1_655
W16 O16T K2 95.2(14) . 2_676
K11 O16T K2 106.7(12) 1_655 2_676
W17 O17T K4 126.9(14) . 1_655
W17 O17T K1 104.1(13) . 2_665
K4 O17T K1 104.6(10) 1_655 2_665
W18 O18T K8 110.4(15) . .
W18 O18T K2 103.0(14) . 2_676
K8 O18T K2 98.2(11) . 2_676
W1 O19 W9 145.8(18) . .
W1 O19 K5 109.9(13) . .
W9 O19 K5 103.4(12) . .
W19 O19T K6 124.3(15) . 1_655
W19 O19T K3 103.5(13) . 2_666
K6 O19T K3 103.3(10) 1_655 2_666
W20 O20T K13 156.3(16) . .
P1 O2P1 W4 127.9(17) . .
P1 O2P1 W5 126.8(18) . .
W4 O2P1 W5 90.0(11) . .
W22 O22T K2 120.9(15) . .
W22 O22T K8 107.2(14) . 2_676
K2 O22T K8 95.0(10) . 2_676
P2 O2P2 W13 125(2) . .
P2 O2P2 W12 123(2) . .
W13 O2P2 W12 89.5(12) . .
P3 O2P3 W20 127.7(16) . .
P3 O2P3 W25 127.6(16) . .
W20 O2P3 W25 93.1(10) . .
W23 O23T K10 178.9(19) . .
W2 O23 W3 123.7(17) . .
W24 O24T K3 120.8(16) . .
P4 O2P4 W27 128.0(15) . .
P4 O2P4 W28 126.8(15) . .
W27 O2P4 W28 91.7(9) . .
W2 O25 W5 152.7(17) . .
W25 O25T K3 109.1(14) . 2_666
W25 O25T K9 111.0(14) . 2_566
K3 O25T K9 139.0(12) 2_666 2_566
W26 O26T K6 156.5(18) . .
W2 O26 W6 153.1(18) . .
W28 O28T K2 120.5(17) . .
W28 O28T K11 115.2(17) . 2_576
K2 O28T K11 120.8(13) . 2_576
W29 O29T K12 144(2) . .
W30 O30T K15 158(2) . .
W30 O30T K3 114.5(15) . .
K15 O30T K3 87.1(14) . .
W31 O31T K6 130.8(17) . 2_566
W31 O31T K9 109.1(15) . 2_566
K6 O31T K9 94.4(10) 2_566 2_566
P1 O3P1 W6 133.1(19) . .
P1 O3P1 W7 127.0(19) . .
W6 O3P1 W7 90.6(12) . .
P2 O3P2 W15 128.7(17) . .
P2 O3P2 W14 127.5(16) . .
W15 O3P2 W14 92.1(10) . .
W32 O32T K10 120.8(16) . 1_455
W33 O33T K7 129.1(18) . 2_576
W33 O33T K11 103.2(15) . 2_576
K7 O33T K11 110.7(12) 2_576 2_576
P3 O3P3 W21 127.8(18) . .
P3 O3P3 W22 128.2(18) . .
W21 O3P3 W22 91.2(11) . .
P4 O3P4 W30 129.1(17) . .
P4 O3P4 W29 127.3(17) . .
W30 O3P4 W29 89.4(10) . .
W3 O37 W7 151.4(18) . .
W3 O38 W8 149.1(17) . .
W3 O38 K5 107.0(12) . .
W8 O38 K5 101.8(12) . .
P1 O4P1 W8 129.1(17) . .
P1 O4P1 W9 125.7(16) . .
W8 O4P1 W9 92.5(10) . .
P2 O4P2 W16 130.8(15) . .
P2 O4P2 W17 128.9(15) . .
W16 O4P2 W17 92.9(9) . .
P3 O4P3 W24 126.3(17) . .
P3 O4P3 W23 125.5(16) . .
W24 O4P3 W23 92.0(11) . .
P4 O4P4 W34 126.6(18) . .
P4 O4P4 W32 121.9(18) . .
W34 O4P4 W32 92.6(11) . .
P4 O4P4 W33 123.9(17) . .
W34 O4P4 W33 90.4(11) . .
W32 O4P4 W33 91.8(11) . .
W5 O45 W4 124.3(17) . .
W5 O45 K7 115.3(15) . .
W4 O45 K7 120.1(15) . .
W4 O49 W9 156(2) . .
W15 O5D1 Pd1 154.6(17) . .
W5 O56 W6 155(2) . .
W16 O6D2 Pd2 152.7(18) . .
W16 O6D2 K2 108.0(13) . 2_676
Pd2 O6D2 K2 99.0(12) . 2_676
W7 O67 W6 122.2(18) . .
W17 O7D1 Pd1 152.6(18) . .
W8 O78 W7 150.2(18) . .
W18 O8D2 Pd2 150.6(19) . .
W18 O8D2 K2 93.7(12) . 2_676
Pd2 O8D2 K2 90.5(12) . 2_676
W8 O89 W9 119.4(15) . .
W8 O89 K5 110.5(13) . .
W9 O89 K5 105.1(12) . .
W19 O9D1 Pd1 149(2) . .
W12 O112 W11 150.7(19) . .
W16 O116 W11 152.7(18) . .
W31 O134 W34 150.1(19) . .
W31 O134 K9 101.7(13) . .
W34 O134 K9 106.4(13) . .
W21 O201 W20 145.4(19) . .
W25 O205 W20 124.3(18) . .
W26 O206 W20 165.7(18) . .
W21 O212 W22 121.3(16) . .
W21 O212 K8 138.4(15) . 2_676
W22 O212 K8 99.6(12) . 2_676
W13 O213 W12 119.8(18) . .
W13 O213 K16 109.1(17) . 1_655
W12 O213 K16 89.2(16) . 1_655
W12 O216 W16 148.7(17) . .
W12 O216 K16 108.1(18) . 1_655
W16 O216 K16 103.1(18) . 1_655
W27 O217 W21 158.8(19) . .
W23 O223 W22 144.5(18) . .
W28 O228 W22 162.7(19) . .
W28 O228 K2 88.2(11) . .
W22 O228 K2 93.0(11) . .
W23 O234 W24 123.2(15) . .
W29 O239 W23 160(2) . .
W30 O240 W24 163(2) . .
W30 O240 K3 92.8(12) . .
W24 O240 K3 92.7(12) . .
W24 O245 W25 147.4(19) . .
W25 O251 W31 162.5(18) . .
W26 O261 W31 123.3(17) . .
W26 O261 K9 106.7(14) . .
W31 O261 K9 102.6(14) . .
W32 O262 W26 147.6(17) . .
W32 O262 K9 106.2(13) . .
W26 O262 K9 105.2(13) . .
W26 O267 W27 157.8(17) . .
W32 O272 W27 147.3(18) . .
W27 O278 W28 121(2) . .
W33 O283 W28 150.0(19) . .
W33 O283 K11 101.9(14) . 2_576
W28 O283 K11 94.3(12) . 2_576
W28 O289 W29 150.3(18) . .
W29 O290 W30 119(2) . .
W33 O293 W29 149.9(18) . .
W30 O301 W31 152.5(17) . .
W34 O304 W30 150.5(18) . .
W13 O314 W14 145.3(17) . .
W13 O317 W17 154.4(18) . .
W33 O323 W32 118.4(16) . .
W34 O324 W32 121.3(17) . .
W34 O324 K9 103.1(13) . .
W32 O324 K9 98.6(13) . .
W34 O334 W33 120.3(18) . .
W4 O410 W10 164.1(19) . .
W14 O415 W15 123.5(17) . .
W14 O417 W17 152.1(18) . .
W14 O417 K1 101.1(12) . 2_665
W17 O417 K1 99.6(12) . 2_665
W11 O511 W5 164(2) . .
W6 O612 W12 162(2) . .
W17 O617 W16 120.8(17) . .
W17 O617 K16 117.6(18) . 1_655
W16 O617 K16 98.5(17) . 1_655
W7 O713 W13 163(2) . .
W7 O713 K1 90.8(13) . .
W13 O713 K1 91.8(13) . .
W8 O814 W14 165.3(16) . .
W8 O814 K5 95.9(10) . 2_565
W14 O814 K5 95.6(10) . 2_565
W19 O819 W18 118.5(16) . .
W22 O822 W18 152.6(19) . .
W23 O823 W18 152.7(17) . .
W23 O823 K8 96.6(11) . .
W18 O823 K8 83.5(10) . .
W9 O915 W15 162.0(19) . .
W24 O924 W19 149.6(18) . .
W25 O925 W19 153.5(15) . .
W25 O925 K3 99.1(10) . 2_666
W19 O925 K3 98.2(10) . 2_666
O7T K1 O10W 82.3(15) . .
O7T K1 O13T 102.6(11) . .
O10W K1 O13T 157.9(15) . .
O7T K1 O2W 75.6(11) . .
O10W K1 O2W 132.1(15) . .
O13T K1 O2W 69.6(10) . .
O7T K1 O14T 159.6(10) . 2_665
O10W K1 O14T 105.2(14) . 2_665
O13T K1 O14T 63.5(9) . 2_665
O2W K1 O14T 110.2(10) . 2_665
O7T K1 O417 145.3(11) . 2_665
O10W K1 O417 81.9(14) . 2_665
O13T K1 O417 103.6(10) . 2_665
O2W K1 O417 92.8(10) . 2_665
O14T K1 O417 55.1(8) 2_665 2_665
O7T K1 O17T 88.1(10) . 2_665
O10W K1 O17T 72.3(14) . 2_665
O13T K1 O17T 128.9(9) . 2_665
O2W K1 O17T 65.1(10) . 2_665
O14T K1 O17T 112.2(9) 2_665 2_665
O417 K1 O17T 57.6(9) 2_665 2_665
O7T K1 O713 51.0(10) . .
O10W K1 O713 126.8(14) . .
O13T K1 O713 51.8(9) . .
O2W K1 O713 66.0(10) . .
O14T K1 O713 112.3(9) 2_665 .
O417 K1 O713 151.1(10) 2_665 .
O17T K1 O713 122.1(9) 2_665 .
O7T K1 W14 173.1(9) . 2_665
O10W K1 W14 98.3(13) . 2_665
O13T K1 W14 79.4(7) . 2_665
O2W K1 W14 99.2(8) . 2_665
O14T K1 W14 26.5(6) 2_665 2_665
O417 K1 W14 29.1(6) 2_665 2_665
O17T K1 W14 85.6(6) 2_665 2_665
O713 K1 W14 131.2(7) . 2_665
O7T K1 W17 114.4(8) . 2_665
O10W K1 W17 75.3(12) . 2_665
O13T K1 W17 120.2(7) . 2_665
O2W K1 W17 76.1(8) . 2_665
O14T K1 W17 85.9(6) 2_665 2_665
O417 K1 W17 31.2(6) 2_665 2_665
O17T K1 W17 26.4(6) 2_665 2_665
O713 K1 W17 141.6(7) . 2_665
W14 K1 W17 59.45(17) 2_665 2_665
O7T K1 W7 22.8(8) . .
O10W K1 W7 103.4(13) . .
O13T K1 W7 79.8(7) . .
O2W K1 W7 67.2(8) . .
O14T K1 W7 140.2(7) 2_665 .
O417 K1 W7 157.4(7) 2_665 .
O17T K1 W7 102.6(6) 2_665 .
O713 K1 W7 28.4(6) . .
W14 K1 W7 158.2(3) 2_665 .
W17 K1 W7 128.2(3) 2_665 .
O7T K1 W13 80.0(8) . .
O10W K1 W13 152.0(13) . .
O13T K1 W13 22.6(6) . .
O2W K1 W13 63.1(8) . .
O14T K1 W13 85.4(6) 2_665 .
O417 K1 W13 124.1(7) 2_665 .
O17T K1 W13 128.1(7) 2_665 .
O713 K1 W13 29.4(6) . .
W14 K1 W13 101.8(3) 2_665 .
W17 K1 W13 132.0(3) 2_665 .
W7 K1 W13 57.18(17) . .
O16W K2 O28T 76.0(16) . .
O16W K2 O6D2 88.2(16) . 2_676
O28T K2 O6D2 115.4(11) . 2_676
O16W K2 O3W 132.6(17) . .
O28T K2 O3W 75.8(11) . .
O6D2 K2 O3W 70.9(11) 2_676 .
O16W K2 O18T 75.1(16) . 2_676
O28T K2 O18T 126.2(11) . 2_676
O6D2 K2 O18T 108.0(10) 2_676 2_676
O3W K2 O18T 151.2(12) . 2_676
O16W K2 O22T 143.9(16) . .
O28T K2 O22T 100.5(10) . .
O6D2 K2 O22T 123.8(10) 2_676 .
O3W K2 O22T 78.6(11) . .
O18T K2 O22T 78.9(10) 2_676 .
O16W K2 O8D2 89.3(15) . 2_676
O28T K2 O8D2 162.7(11) . 2_676
O6D2 K2 O8D2 53.9(9) 2_676 2_676
O3W K2 O8D2 109.1(11) . 2_676
O18T K2 O8D2 56.3(9) 2_676 2_676
O22T K2 O8D2 96.7(10) . 2_676
O16W K2 O16T 64.1(15) . 2_676
O28T K2 O16T 62.9(10) . 2_676
O6D2 K2 O16T 54.1(9) 2_676 2_676
O3W K2 O16T 69.3(10) . 2_676
O18T K2 O16T 134.6(10) 2_676 2_676
O22T K2 O16T 146.4(10) . 2_676
O8D2 K2 O16T 102.6(9) 2_676 2_676
O16W K2 O228 115.5(15) . .
O28T K2 O228 51.1(9) . .
O6D2 K2 O228 142.7(10) 2_676 .
O3W K2 O228 71.9(10) . .
O18T K2 O228 105.9(10) 2_676 .
O22T K2 O228 49.5(9) . .
O8D2 K2 O228 146.1(9) 2_676 .
O16T K2 O228 108.9(9) 2_676 .
O16W K2 Pd2 106.4(14) . 2_676
O28T K2 Pd2 144.5(9) . 2_676
O6D2 K2 Pd2 31.8(6) 2_676 2_676
O3W K2 Pd2 77.7(9) . 2_676
O18T K2 Pd2 87.4(7) 2_676 2_676
O22T K2 Pd2 96.9(7) . 2_676
O8D2 K2 Pd2 32.0(6) 2_676 2_676
O16T K2 Pd2 85.8(7) 2_676 2_676
O228 K2 Pd2 138.0(7) . 2_676
O16W K2 W18 87.3(14) . 2_676
O28T K2 W18 153.7(9) . 2_676
O6D2 K2 W18 83.7(7) 2_676 2_676
O3W K2 W18 129.6(9) . 2_676
O18T K2 W18 27.9(7) 2_676 2_676
O22T K2 W18 81.0(7) . 2_676
O8D2 K2 W18 29.8(6) 2_676 2_676
O16T K2 W18 127.3(7) 2_676 2_676
O228 K2 W18 123.5(7) . 2_676
Pd2 K2 W18 59.65(19) 2_676 2_676
O16W K2 W16 74.7(14) . 2_676
O28T K2 W16 89.4(8) . 2_676
O6D2 K2 W16 26.9(6) 2_676 2_676
O3W K2 W16 67.8(9) . 2_676
O18T K2 W16 124.3(8) 2_676 2_676
O22T K2 W16 141.4(8) . 2_676
O8D2 K2 W16 77.7(7) 2_676 2_676
O16T K2 W16 27.2(6) 2_676 2_676
O228 K2 W16 129.2(7) . 2_676
Pd2 K2 W16 58.64(19) 2_676 2_676
W18 K2 W16 105.9(3) 2_676 2_676
O24T K3 O30T 103.5(10) . .
O24T K3 O25T 65.1(10) . 2_666
O30T K3 O25T 162.1(10) . 2_666
O24T K3 O6W 69.7(11) . 2_566
O30T K3 O6W 76.7(10) . 2_566
O25T K3 O6W 109.7(11) 2_666 2_566
O24T K3 O19T 131.6(11) . 2_666
O30T K3 O19T 87.0(9) . 2_666
O25T K3 O19T 110.9(10) 2_666 2_666
O6W K3 O19T 67.2(10) 2_566 2_666
O24T K3 O925 105.3(9) . 2_666
O30T K3 O925 143.9(9) . 2_666
O25T K3 O925 53.8(8) 2_666 2_666
O6W K3 O925 93.5(10) 2_566 2_666
O19T K3 O925 57.5(8) 2_666 2_666
O24T K3 O240 52.1(9) . .
O30T K3 O240 51.6(9) . .
O25T K3 O240 114.5(9) 2_666 .
O6W K3 O240 66.4(10) 2_566 .
O19T K3 O240 123.1(9) 2_666 .
O925 K3 O240 153.1(9) 2_666 .
O24T K3 W25 80.0(7) . 2_666
O30T K3 W25 173.0(8) . 2_666
O25T K3 W25 24.8(6) 2_666 2_666
O6W K3 W25 99.2(8) 2_566 2_666
O19T K3 W25 86.1(7) 2_666 2_666
O925 K3 W25 29.7(5) 2_666 2_666
O240 K3 W25 132.2(7) . 2_666
O24T K3 W19 121.6(8) . 2_666
O30T K3 W19 113.9(7) . 2_666
O25T K3 W19 84.0(7) 2_666 2_666
O6W K3 W19 77.1(8) 2_566 2_666
O19T K3 W19 26.9(6) 2_666 2_666
O925 K3 W19 30.6(5) 2_666 2_666
O240 K3 W19 142.7(7) . 2_666
W25 K3 W19 59.34(19) 2_666 2_666
O24T K3 K15 148.7(11) . .
O30T K3 K15 45.3(10) . .
O25T K3 K15 143.9(11) 2_666 .
O6W K3 K15 99.0(11) 2_566 .
O19T K3 K15 60.6(10) 2_666 .
O925 K3 K15 104.4(10) 2_666 .
O240 K3 K15 96.6(10) . .
W25 K3 K15 131.2(8) 2_666 .
W19 K3 K15 81.5(8) 2_666 .
O24T K3 W30 79.7(7) . .
O30T K3 W30 23.8(6) . .
O25T K3 W30 142.1(8) 2_666 .
O6W K3 W30 67.6(8) 2_566 .
O19T K3 W30 102.7(7) 2_666 .
O925 K3 W30 157.7(7) 2_666 .
O240 K3 W30 28.1(6) . .
W25 K3 W30 158.8(4) 2_666 .
W19 K3 W30 128.6(4) 2_666 .
K15 K3 W30 69.0(8) . .
O24T K3 W24 22.1(7) . .
O30T K3 W24 81.4(7) . .
O25T K3 W24 86.6(7) 2_666 .
O6W K3 W24 63.7(8) 2_566 .
O19T K3 W24 130.9(8) 2_666 .
O925 K3 W24 125.5(6) 2_666 .
O240 K3 W24 30.2(6) . .
W25 K3 W24 102.0(3) 2_666 .
W19 K3 W24 133.5(4) 2_666 .
K15 K3 W24 126.7(8) . .
W30 K3 W24 57.65(18) . .
O9T K4 O2W 140.4(12) . 2_565
O9T K4 O17T 140.0(11) . 1_455
O2W K4 O17T 69.0(10) 2_565 1_455
O9T K4 O20W 103.9(15) . .
O2W K4 O20W 101.4(15) 2_565 .
O17T K4 O20W 90.3(14) 1_455 .
O9T K4 O8T 72.0(9) . 2_565
O2W K4 O8T 84.5(10) 2_565 2_565
O17T K4 O8T 148.0(10) 1_455 2_565
O20W K4 O8T 77.1(14) . 2_565
O9T K4 O7W 70.3(12) . .
O2W K4 O7W 74.3(13) 2_565 .
O17T K4 O7W 109.0(12) 1_455 .
O20W K4 O7W 156.4(17) . .
O8T K4 O7W 79.3(11) 2_565 .
O9T K4 K16 60.8(13) . .
O2W K4 K16 106.9(14) 2_565 .
O17T K4 K16 87.9(13) 1_455 .
O20W K4 K16 148.9(17) . .
O8T K4 K16 117.8(13) 2_565 .
O7W K4 K16 48.9(14) . .
O9T K4 W17 125.3(8) . 1_455
O2W K4 W17 72.2(8) 2_565 1_455
O17T K4 W17 20.0(6) 1_455 1_455
O20W K4 W17 109.3(13) . 1_455
O8T K4 W17 156.6(7) 2_565 1_455
O7W K4 W17 91.7(10) . 1_455
K16 K4 W17 68.5(11) . 1_455
O9T K4 K5 59.6(8) . .
O2W K4 K5 81.2(9) 2_565 .
O17T K4 K5 140.1(8) 1_455 .
O20W K4 K5 122.1(13) . .
O8T K4 K5 45.2(6) 2_565 .
O7W K4 K5 34.8(10) . .
K16 K4 K5 75.7(11) . .
W17 K4 K5 125.7(4) 1_455 .
O9T K4 K1 174.1(9) . 2_565
O2W K4 K1 35.8(8) 2_565 2_565
O17T K4 K1 39.1(6) 1_455 2_565
O20W K4 K1 82.0(13) . 2_565
O8T K4 K1 109.3(7) 2_565 2_565
O7W K4 K1 104.1(10) . 2_565
K16 K4 K1 114.2(11) . 2_565
W17 K4 K1 51.7(2) 1_455 2_565
K5 K4 K1 117.0(4) . 2_565
O9T K4 K13 72.3(9) . .
O2W K4 K13 130.1(10) 2_565 .
O17T K4 K13 111.8(8) 1_455 .
O20W K4 K13 31.8(13) . .
O8T K4 K13 71.6(7) 2_565 .
O7W K4 K13 138.1(11) . .
K16 K4 K13 123.0(12) . .
W17 K4 K13 125.8(5) 1_455 .
K5 K4 K13 107.7(5) . .
K1 K4 K13 113.5(5) 2_565 .
O7W K5 O5W 157.3(14) . 2_565
O7W K5 O21W 90.4(17) . .
O5W K5 O21W 88.2(15) 2_565 .
O7W K5 O89 104.2(13) . .
O5W K5 O89 89.2(10) 2_565 .
O21W K5 O89 146.2(15) . .
O7W K5 O19 74.6(13) . .
O5W K5 O19 127.7(11) 2_565 .
O21W K5 O19 102.6(15) . .
O89 K5 O19 54.4(9) . .
O7W K5 O38 137.8(13) . .
O5W K5 O38 64.8(9) 2_565 .
O21W K5 O38 96.3(14) . .
O89 K5 O38 52.7(9) . .
O19 K5 O38 63.3(9) . .
O7W K5 O14T 70.2(12) . 2_565
O5W K5 O14T 88.6(9) 2_565 2_565
O21W K5 O14T 66.0(14) . 2_565
O89 K5 O14T 147.6(10) . 2_565
O19 K5 O14T 142.6(9) . 2_565
O38 K5 O14T 149.2(9) . 2_565
O7W K5 O13 101.1(13) . .
O5W K5 O13 97.2(11) 2_565 .
O21W K5 O13 57.5(14) . .
O89 K5 O13 89.5(10) . .
O19 K5 O13 52.7(10) . .
O38 K5 O13 51.4(9) . .
O14T K5 O13 122.8(9) 2_565 .
O7W K5 O8T 80.7(13) . 2_565
O5W K5 O8T 91.2(10) 2_565 2_565
O21W K5 O8T 155.0(14) . 2_565
O89 K5 O8T 58.7(8) . 2_565
O19 K5 O8T 97.5(9) . 2_565
O38 K5 O8T 106.0(9) . 2_565
O14T K5 O8T 89.0(8) 2_565 2_565
O13 K5 O8T 147.1(10) . 2_565
O7W K5 O814 92.5(12) . 2_565
O5W K5 O814 66.5(9) 2_565 2_565
O21W K5 O814 108.0(14) . 2_565
O89 K5 O814 101.7(9) . 2_565
O19 K5 O814 146.9(9) . 2_565
O38 K5 O814 124.0(8) . 2_565
O14T K5 O814 48.5(7) 2_565 2_565
O13 K5 O814 159.7(10) . 2_565
O8T K5 O814 49.7(7) 2_565 2_565
O7W K5 W9 79.0(11) . .
O5W K5 W9 117.8(8) 2_565 .
O21W K5 W9 132.5(13) . .
O89 K5 W9 29.6(6) . .
O19 K5 W9 30.0(6) . .
O38 K5 W9 65.9(6) . .
O14T K5 W9 144.7(7) 2_565 .
O13 K5 W9 79.2(7) . .
O8T K5 W9 68.8(6) 2_565 .
O814 K5 W9 118.5(6) 2_565 .
O7W K5 W8 129.8(12) . .
O5W K5 W8 67.5(7) 2_565 .
O21W K5 W8 125.1(13) . .
O89 K5 W8 27.1(6) . .
O19 K5 W8 64.6(7) . .
O38 K5 W8 29.0(6) . .
O14T K5 W8 151.8(7) 2_565 .
O13 K5 W8 76.9(7) . .
O8T K5 W8 77.1(6) 2_565 .
O814 K5 W8 105.7(6) 2_565 .
W9 K5 W8 51.05(16) . .
O6W K6 O26T 139.8(12) . .
O6W K6 O19T 71.5(11) . 1_455
O26T K6 O19T 140.3(11) . 1_455
O6W K6 O31T 81.0(11) . 2_566
O26T K6 O31T 74.4(10) . 2_566
O19T K6 O31T 145.0(11) 1_455 2_566
O6W K6 O27W 71.2(17) . .
O26T K6 O27W 73.0(17) . .
O19T K6 O27W 111.3(17) 1_455 .
O31T K6 O27W 78.4(17) 2_566 .
O6W K6 W19 73.5(8) . 1_455
O26T K6 W19 126.5(9) . 1_455
O19T K6 W19 20.9(7) 1_455 1_455
O31T K6 W19 154.6(8) 2_566 1_455
O27W K6 W19 93.3(16) . 1_455
O6W K6 K9 79.3(9) . .
O26T K6 K9 60.8(8) . .
O19T K6 K9 142.1(9) 1_455 .
O31T K6 K9 45.7(7) 2_566 .
O27W K6 K9 34.1(15) . .
W19 K6 K9 126.8(5) 1_455 .
O6W K6 K3 37.5(8) . 2_566
O26T K6 K3 175.9(10) . 2_566
O19T K6 K3 39.4(7) 1_455 2_566
O31T K6 K3 106.4(8) 2_566 2_566
O27W K6 K3 103.1(16) . 2_566
W19 K6 K3 51.7(2) 1_455 2_566
K9 K6 K3 116.7(4) . 2_566
O6W K6 K15 82.9(11) . 2_566
O26T K6 K15 134.9(11) . 2_566
O19T K6 K15 47.7(9) 1_455 2_566
O31T K6 K15 108.9(10) 2_566 2_566
O27W K6 K15 151.9(17) . 2_566
W19 K6 K15 68.3(7) 1_455 2_566
K9 K6 K15 150.9(7) . 2_566
K3 K6 K15 48.9(7) 2_566 2_566
O33T K7 O45 119.4(12) 2_576 .
O33T K7 O2T 68.8(11) 2_576 2_575
O45 K7 O2T 138.5(13) . 2_575
O33T K7 K17 130.3(16) 2_576 .
O45 K7 K17 83.6(14) . .
O2T K7 K17 124.0(16) 2_575 .
O33T K7 W5 144.9(10) 2_576 .
O45 K7 W5 25.6(7) . .
O2T K7 W5 134.3(10) 2_575 .
K17 K7 W5 65.1(12) . .
O33T K7 W33 18.9(8) 2_576 2_576
O45 K7 W33 127.7(9) . 2_576
O2T K7 W33 74.3(9) 2_575 2_576
K17 K7 W33 111.8(13) . 2_576
W5 K7 W33 149.3(5) . 2_576
O33T K7 W4 95.5(9) 2_576 .
O45 K7 W4 23.9(7) . .
O2T K7 W4 133.5(10) 2_575 .
K17 K7 W4 100.0(13) . .
W5 K7 W4 49.4(2) . .
W33 K7 W4 105.0(4) 2_576 .
O33T K7 K11 37.5(8) 2_576 .
O45 K7 K11 82.1(8) . .
O2T K7 K11 93.4(9) 2_575 .
K17 K7 K11 135.3(13) . .
W5 K7 K11 107.7(5) . .
W33 K7 K11 51.2(3) 2_576 .
W4 K7 K11 58.3(3) . .
O8W K8 O23W 88.6(18) . .
O8W K8 O19W 117(2) . .
O23W K8 O19W 77.1(19) . .
O8W K8 O18T 154.3(16) . .
O23W K8 O18T 83.5(15) . .
O19W K8 O18T 84.6(16) . .
O8W K8 O22T 112.0(15) . 2_676
O23W K8 O22T 158.6(15) . 2_676
O19W K8 O22T 87.8(16) . 2_676
O18T K8 O22T 80.0(10) . 2_676
O8W K8 O212 80.7(15) . 2_676
O23W K8 O212 125.8(15) . 2_676
O19W K8 O212 62.3(15) . 2_676
O18T K8 O212 123.5(11) . 2_676
O22T K8 O212 56.0(9) 2_676 2_676
O8W K8 O823 103.3(15) . .
O23W K8 O823 73.4(14) . .
O19W K8 O823 128.4(15) . .
O18T K8 O823 51.0(9) . .
O22T K8 O823 105.8(9) 2_676 .
O212 K8 O823 160.7(10) 2_676 .
O8W K8 W22 97.4(13) . 2_676
O23W K8 W22 151.9(13) . 2_676
O19W K8 W22 75.8(14) . 2_676
O18T K8 W22 101.1(9) . 2_676
O22T K8 W22 25.4(6) 2_676 2_676
O212 K8 W22 30.6(6) 2_676 2_676
O823 K8 W22 130.7(7) . 2_676
O8W K8 W18 130.7(14) . .
O23W K8 W18 91.8(13) . .
O19W K8 W18 110.6(14) . .
O18T K8 W18 26.1(7) . .
O22T K8 W18 79.3(7) 2_676 .
O212 K8 W18 134.1(9) 2_676 .
O823 K8 W18 31.9(5) . .
W22 K8 W18 104.5(4) 2_676 .
O8W K8 K10 44.0(13) . .
O23W K8 K10 44.7(13) . .
O19W K8 K10 101.5(15) . .
O18T K8 K10 122.7(9) . .
O22T K8 K10 155.9(9) 2_676 .
O212 K8 K10 108.7(8) 2_676 .
O823 K8 K10 86.0(7) . .
W22 K8 K10 136.0(5) 2_676 .
W18 K8 K10 116.9(5) . .
O8W K8 W23 76.2(13) . .
O23W K8 W23 72.9(13) . .
O19W K8 W23 146.7(14) . .
O18T K8 W23 78.1(8) . .
O22T K8 W23 116.4(8) 2_676 .
O212 K8 W23 149.9(8) 2_676 .
O823 K8 W23 27.1(5) . .
W22 K8 W23 135.2(5) 2_676 .
W18 K8 W23 57.1(2) . .
K10 K8 W23 66.1(4) . .
O8W K8 K2 154.2(14) . 2_676
O23W K8 K2 117.3(13) . 2_676
O19W K8 K2 71.1(14) . 2_676
O18T K8 K2 41.7(8) . 2_676
O22T K8 K2 42.2(7) 2_676 2_676
O212 K8 K2 83.0(8) 2_676 2_676
O823 K8 K2 86.2(6) . 2_676
W22 K8 K2 59.7(3) 2_676 2_676
W18 K8 K2 54.3(3) . 2_676
K10 K8 K2 161.9(6) . 2_676
W23 K8 K2 110.7(4) . 2_676
O27W K9 O11W 29(2) . .
O27W K9 O4W 153(2) . .
O11W K9 O4W 138.8(13) . .
O27W K9 O262 75.2(19) . .
O11W K9 O262 85.2(12) . .
O4W K9 O262 131.0(11) . .
O27W K9 O261 103(2) . .
O11W K9 O261 127.6(13) . .
O4W K9 O261 93.4(10) . .
O262 K9 O261 51.7(9) . .
O27W K9 O134 139(2) . .
O11W K9 O134 136.3(13) . .
O4W K9 O134 68.0(10) . .
O262 K9 O134 63.6(9) . .
O261 K9 O134 54.1(10) . .
O27W K9 O324 101.3(19) . .
O11W K9 O324 85.3(12) . .
O4W K9 O324 99.9(11) . .
O262 K9 O324 54.6(9) . .
O261 K9 O324 90.2(10) . .
O134 K9 O324 52.1(9) . .
O27W K9 O25T 68.0(19) . 2_566
O11W K9 O25T 58.4(11) . 2_566
O4W K9 O25T 86.7(10) . 2_566
O262 K9 O25T 142.2(10) . 2_566
O261 K9 O25T 144.8(11) . 2_566
O134 K9 O25T 151.3(10) . 2_566
O324 K9 O25T 124.5(10) . 2_566
O27W K9 O31T 79.4(19) . 2_566
O11W K9 O31T 105.8(13) . 2_566
O4W K9 O31T 90.6(10) . 2_566
O262 K9 O31T 96.7(10) . 2_566
O261 K9 O31T 59.8(9) . 2_566
O134 K9 O31T 107.5(10) . 2_566
O324 K9 O31T 148.9(11) . 2_566
O25T K9 O31T 85.0(9) 2_566 2_566
O27W K9 W31 130.7(19) . .
O11W K9 W31 149.5(11) . .
O4W K9 W31 69.9(7) . .
O262 K9 W31 64.4(7) . .
O261 K9 W31 29.3(7) . .
O134 K9 W31 29.1(7) . .
O324 K9 W31 77.8(7) . .
O25T K9 W31 150.9(8) 2_566 .
O31T K9 W31 78.5(7) 2_566 .
O27W K9 W26 79.9(18) . .
O11W K9 W26 101.2(10) . .
O4W K9 W26 119.9(8) . .
O262 K9 W26 28.6(6) . .
O261 K9 W26 27.3(7) . .
O134 K9 W26 65.8(7) . .
O324 K9 W26 79.7(7) . .
O25T K9 W26 142.3(8) 2_566 .
O31T K9 W26 69.7(7) 2_566 .
W31 K9 W26 51.1(2) . .
O27W K9 W32 77.9(18) . .
O11W K9 W32 73.7(10) . .
O4W K9 W32 127.1(9) . .
O262 K9 W32 28.1(6) . .
O261 K9 W32 76.5(7) . .
O134 K9 W32 64.3(7) . .
O324 K9 W32 30.4(6) . .
O25T K9 W32 129.9(8) 2_566 .
O31T K9 W32 124.2(8) 2_566 .
W31 K9 W32 79.0(3) . .
W26 K9 W32 56.5(2) . .
O23T K10 O8W 69.1(14) . .
O23T K10 O23W 65.6(14) . .
O8W K10 O23W 83.3(18) . .
O23T K10 O011 111.0(11) . 2_676
O8W K10 O011 66.4(14) . 2_676
O23W K10 O011 147.4(15) . 2_676
O23T K10 O10T 136.1(11) . 2_676
O8W K10 O10T 67.2(14) . 2_676
O23W K10 O10T 106.4(15) . 2_676
O011 K10 O10T 51.8(9) 2_676 2_676
O23T K10 O32T 77.2(10) . 1_655
O8W K10 O32T 139.8(16) . 1_655
O23W K10 O32T 62.8(14) . 1_655
O011 K10 O32T 149.7(12) 2_676 1_655
O10T K10 O32T 140.3(11) 2_676 1_655
O23T K10 W10 126.8(9) . 2_676
O8W K10 W10 63.0(13) . 2_676
O23W K10 W10 126.7(13) . 2_676
O011 K10 W10 27.7(6) 2_676 2_676
O10T K10 W10 24.2(6) 2_676 2_676
O32T K10 W10 155.7(8) 1_655 2_676
O23T K10 K8 57.0(8) . .
O8W K10 K8 41.3(13) . .
O23W K10 K8 42.1(12) . .
O011 K10 K8 107.2(8) 2_676 .
O10T K10 K8 87.4(8) 2_676 .
O32T K10 K8 101.6(9) 1_655 .
W10 K10 K8 96.3(5) 2_676 .
O23T K10 K17 95.2(13) . 2_676
O8W K10 K17 125.4(17) . 2_676
O23W K10 K17 138.7(16) . 2_676
O011 K10 K17 72.5(12) 2_676 2_676
O10T K10 K17 111.9(13) 2_676 2_676
O32T K10 K17 77.8(12) 1_655 2_676
W10 K10 K17 94.3(11) 2_676 2_676
K8 K10 K17 150.9(11) . 2_676
O4T K11 O16T 132.7(12) . 1_455
O4T K11 O28T 138.6(13) . 2_576
O16T K11 O28T 67.3(11) 1_455 2_576
O4T K11 O25W 123(2) . .
O16T K11 O25W 69(2) 1_455 .
O28T K11 O25W 97(2) 2_576 .
O4T K11 O1W 62.9(9) . 1_455
O16T K11 O1W 88.2(10) 1_455 1_455
O28T K11 O1W 154.9(11) 2_576 1_455
O25W K11 O1W 68(2) . 1_455
O4T K11 O283 109.5(11) . 2_576
O16T K11 O283 115.6(11) 1_455 2_576
O28T K11 O283 54.2(10) 2_576 2_576
O25W K11 O283 92(2) . 2_576
O1W K11 O283 142.0(11) 1_455 2_576
O4T K11 O33T 78.8(10) . 2_576
O16T K11 O33T 141.9(12) 1_455 2_576
O28T K11 O33T 105.0(11) 2_576 2_576
O25W K11 O33T 75(2) . 2_576
O1W K11 O33T 90.8(10) 1_455 2_576
O283 K11 O33T 51.9(9) 2_576 2_576
O4T K11 W28 131.9(10) . 2_576
O16T K11 W28 86.7(8) 1_455 2_576
O28T K11 W28 23.2(7) 2_576 2_576
O25W K11 W28 93(2) . 2_576
O1W K11 W28 160.7(9) 1_455 2_576
O283 K11 W28 31.2(6) 2_576 2_576
O33T K11 W28 81.9(8) 2_576 2_576
O4T K11 W33 96.0(8) . 2_576
O16T K11 W33 130.9(9) 1_455 2_576
O28T K11 W33 80.4(8) 2_576 2_576
O25W K11 W33 79.7(19) . 2_576
O1W K11 W33 114.6(8) 1_455 2_576
O283 K11 W33 27.6(6) 2_576 2_576
O33T K11 W33 24.7(7) 2_576 2_576
W28 K11 W33 57.2(3) 2_576 2_576
O4T K11 K16 75.7(12) . .
O16T K11 K16 58.5(12) 1_455 .
O28T K11 K16 119.7(13) 2_576 .
O25W K11 K16 87(2) . .
O1W K11 K16 43.2(11) 1_455 .
O283 K11 K16 173.7(12) 2_576 .
O33T K11 K16 133.8(12) 2_576 .
W28 K11 K16 142.6(10) 2_576 .
W33 K11 K16 157.7(10) 2_576 .
O4T K11 K2 142.6(10) . 2_576
O16T K11 K2 39.4(8) 1_455 2_576
O28T K11 K2 29.1(7) 2_576 2_576
O25W K11 K2 90.7(19) . 2_576
O1W K11 K2 127.4(8) 1_455 2_576
O283 K11 K2 82.6(7) 2_576 2_576
O33T K11 K2 130.5(8) 2_576 2_576
W28 K11 K2 51.4(2) 2_576 2_576
W33 K11 K2 107.0(4) 2_576 2_576
K16 K11 K2 91.2(10) . 2_576
O4T K11 K7 47.4(7) . .
O16T K11 K7 157.8(10) 1_455 .
O28T K11 K7 129.8(9) 2_576 .
O25W K11 K7 92.2(19) . .
O1W K11 K7 72.7(7) 1_455 .
O283 K11 K7 76.4(7) 2_576 .
O33T K11 K7 31.8(7) 2_576 .
W28 K11 K7 107.5(5) 2_576 .
W33 K11 K7 53.1(3) 2_576 .
K16 K11 K7 109.9(10) . .
K2 K11 K7 158.8(5) 2_576 .
O9W K12 O6T 76.9(13) . 1_556
O9W K12 O29T 130.7(16) . .
O6T K12 O29T 136.0(15) 1_556 .
O9W K12 O11T 75.3(13) . 2_676
O6T K12 O11T 152.1(15) 1_556 2_676
O29T K12 O11T 66.0(12) . 2_676
O9W K12 O12W 95.8(18) . 1_556
O6T K12 O12W 66.4(15) 1_556 1_556
O29T K12 O12W 76.1(16) . 1_556
O11T K12 O12W 116.0(17) 2_676 1_556
O9W K12 K17 89.6(18) . 2_676
O6T K12 K17 111.9(19) 1_556 2_676
O29T K12 K17 102.9(18) . 2_676
O11T K12 K17 68.5(16) 2_676 2_676
O12W K12 K17 174(2) 1_556 2_676
O9W K12 K14 36.7(11) . 1_556
O6T K12 K14 57.2(11) 1_556 1_556
O29T K12 K14 120.9(15) . 1_556
O11T K12 K14 98.6(12) 2_676 1_556
O12W K12 K14 60.0(14) 1_556 1_556
K17 K12 K14 124.7(16) 2_676 1_556
O9W K12 K14 36.4(10) . 2_676
O6T K12 K14 59.7(10) 1_556 2_676
O29T K12 K14 162.8(12) . 2_676
O11T K12 K14 96.8(10) 2_676 2_676
O12W K12 K14 112.3(14) 1_556 2_676
K17 K12 K14 70.4(16) 2_676 2_676
K14 K12 K14 57.6(9) 1_556 2_676
O26W K13 O5W 125(2) . .
O26W K13 O20W 114(2) . .
O5W K13 O20W 80.3(16) . .
O26W K13 O22W 65(2) . .
O5W K13 O22W 73.0(17) . .
O20W K13 O22W 143(2) . .
O26W K13 O15T 124(2) . .
O5W K13 O15T 77.8(13) . .
O20W K13 O15T 120.3(18) . .
O22W K13 O15T 79.1(17) . .
O26W K13 O20T 71.8(19) . .
O5W K13 O20T 133.8(16) . .
O20W K13 O20T 136.8(18) . .
O22W K13 O20T 80.0(17) . .
O15T K13 O20T 60.4(11) . .
O26W K13 O3T 61.1(19) . 2_565
O5W K13 O3T 78.9(12) . 2_565
O20W K13 O3T 68.7(16) . 2_565
O22W K13 O3T 80.8(17) . 2_565
O15T K13 O3T 152.8(15) . 2_565
O20T K13 O3T 132.9(14) . 2_565
O26W K13 K4 146(2) . .
O5W K13 K4 63.5(9) . .
O20W K13 K4 31.5(13) . .
O22W K13 K4 136.4(16) . .
O15T K13 K4 89.8(10) . .
O20T K13 K4 129.9(11) . .
O3T K13 K4 92.3(10) 2_565 .
O26W K13 K5 99.0(18) . 2_565
O5W K13 K5 25.7(8) . 2_565
O20W K13 K5 89.0(14) . 2_565
O22W K13 K5 56.3(15) . 2_565
O15T K13 K5 94.0(10) . 2_565
O20T K13 K5 133.7(11) . 2_565
O3T K13 K5 59.5(8) 2_565 2_565
K4 K13 K5 83.1(5) . 2_565
O9W K14 O9W 78.6(17) 1_554 2_676
O9W K14 O5T 150.1(18) 1_554 .
O9W K14 O5T 74.9(14) 2_676 .
O9W K14 O12T 78.7(15) 1_554 2_675
O9W K14 O12T 134.8(17) 2_676 2_675
O5T K14 O12T 130.5(16) . 2_675
O9W K14 W5 132.2(14) 1_554 .
O9W K14 W5 68.4(11) 2_676 .
O5T K14 W5 21.1(8) . .
O12T K14 W5 148.5(13) 2_675 .
O9W K14 K14 40.9(11) 1_554 2_675
O9W K14 K14 37.6(10) 2_676 2_675
O5T K14 K14 111.5(15) . 2_675
O12T K14 K14 110.4(15) 2_675 2_675
W5 K14 K14 99.9(11) . 2_675
O9W K14 K12 38.1(11) 1_554 1_554
O9W K14 K12 94.7(13) 2_676 1_554
O5T K14 K12 131.1(13) . 1_554
O12T K14 K12 90.8(11) 2_675 1_554
W5 K14 K12 110.4(8) . 1_554
K14 K14 K12 64.2(9) 2_675 1_554
O9W K14 K12 91.9(14) 1_554 2_676
O9W K14 K12 34.8(10) 2_676 2_676
O5T K14 K12 74.0(11) . 2_676
O12T K14 K12 108.3(12) 2_675 2_676
W5 K14 K12 80.4(7) . 2_676
K14 K14 K12 58.2(9) 2_675 2_676
K12 K14 K12 122.4(8) 1_554 2_676
O9W K14 K17 135.6(18) 1_554 .
O9W K14 K17 66.0(15) 2_676 .
O5T K14 K17 39.9(13) . .
O12T K14 K17 107.7(15) 2_675 .
W5 K14 K17 57.2(11) . .
K14 K14 K17 100.0(15) 2_675 .
K12 K14 K17 159.5(14) 1_554 .
K12 K14 K17 43.8(12) 2_676 .
O29W K15 O24W 97(3) . .
O29W K15 O30T 72(2) . .
O24W K15 O30T 132(3) . .
O29W K15 O10W 162(3) . 1_556
O24W K15 O10W 68(3) . 1_556
O30T K15 O10W 125(2) . 1_556
O29W K15 O7T 88(3) . 1_556
O24W K15 O7T 81(2) . 1_556
O30T K15 O7T 143(2) . 1_556
O10W K15 O7T 80(2) 1_556 1_556
O29W K15 O28W 36(2) . 1_556
O24W K15 O28W 127(3) . 1_556
O30T K15 O28W 68.5(19) . 1_556
O10W K15 O28W 149(3) 1_556 1_556
O7T K15 O28W 77(2) 1_556 1_556
O29W K15 K3 117(3) . .
O24W K15 K3 109(2) . .
O30T K15 K3 47.7(11) . .
O10W K15 K3 78.6(17) 1_556 .
O7T K15 K3 150.4(19) 1_556 .
O28W K15 K3 114(2) 1_556 .
O29W K15 K1 127(3) . 1_556
O24W K15 K1 71(2) . 1_556
O30T K15 K1 152.2(18) . 1_556
O10W K15 K1 40.2(14) 1_556 1_556
O7T K15 K1 39.6(10) 1_556 1_556
O28W K15 K1 113.3(19) 1_556 1_556
K3 K15 K1 115.7(12) . 1_556
O29W K15 K6 77(2) . 2_566
O24W K15 K6 68(2) . 2_566
O30T K15 K6 63.4(12) . 2_566
O10W K15 K6 105.2(18) 1_556 2_566
O7T K15 K6 143.2(17) 1_556 2_566
O28W K15 K6 106.0(19) 1_556 2_566
K3 K15 K6 63.0(8) . 2_566
K1 K15 K6 135.1(12) 1_556 2_566
O7W K16 O216 116(3) . 1_455
O7W K16 O1W 117(3) . 1_455
O216 K16 O1W 80.0(18) 1_455 1_455
O7W K16 O617 114(2) . 1_455
O216 K16 O617 52.4(14) 1_455 1_455
O1W K16 O617 121(2) 1_455 1_455
O7W K16 O9T 66.7(18) . .
O216 K16 O9T 165(3) 1_455 .
O1W K16 O9T 113(2) 1_455 .
O617 K16 O9T 113(2) 1_455 .
O7W K16 O213 66.6(18) . 1_455
O216 K16 O213 51.1(14) 1_455 1_455
O1W K16 O213 91.1(19) 1_455 1_455
O617 K16 O213 84.0(18) 1_455 1_455
O9T K16 O213 133(2) . 1_455
O7W K16 K4 55.9(16) . .
O216 K16 K4 121(2) 1_455 .
O1W K16 K4 159(2) 1_455 .
O617 K16 K4 76.4(15) 1_455 .
O9T K16 K4 47.3(11) . .
O213 K16 K4 101.5(18) 1_455 .
O7W K16 W16 133(2) . 1_455
O216 K16 W16 30.5(9) 1_455 1_455
O1W K16 W16 92.3(17) 1_455 1_455
O617 K16 W16 29.6(9) 1_455 1_455
O9T K16 W16 136(2) . 1_455
O213 K16 W16 78.1(14) 1_455 1_455
K4 K16 W16 106.0(16) . 1_455
O7W K16 W12 96(2) . 1_455
O216 K16 W12 27.2(9) 1_455 1_455
O1W K16 W12 71.9(15) 1_455 1_455
O617 K16 W12 76.1(15) 1_455 1_455
O9T K16 W12 162(2) . 1_455
O213 K16 W12 30.0(8) 1_455 1_455
K4 K16 W12 125.8(18) . 1_455
W16 K16 W12 57.7(9) 1_455 1_455
O7W K16 K11 159(2) . .
O216 K16 K11 76.5(15) 1_455 .
O1W K16 K11 46.3(11) 1_455 .
O617 K16 K11 86.7(16) 1_455 .
O9T K16 K11 105.7(18) . .
O213 K16 K11 119.2(18) 1_455 .
K4 K16 K11 133.8(19) . .
W16 K16 K11 65.9(10) 1_455 .
W12 K16 K11 89.6(13) 1_455 .
O7W K16 K5 22.3(13) . .
O216 K16 K5 136(2) 1_455 .
O1W K16 K5 105.3(18) 1_455 .
O617 K16 K5 131.9(19) 1_455 .
O9T K16 K5 51.3(11) . .
O213 K16 K5 84.4(14) 1_455 .
K4 K16 K5 60.6(10) . .
W16 K16 K5 155.4(17) 1_455 .
W12 K16 K5 111.3(15) 1_455 .
K11 K16 K5 138.6(16) . .
O5T K17 K12 93(2) . 2_676
O5T K17 K7 60.5(16) . .
K12 K17 K7 151(3) 2_676 .
O5T K17 K14 39.7(13) . .
K12 K17 K14 65.7(15) 2_676 .
K7 K17 K14 94.5(17) . .
O5T K17 K10 109(2) . 2_676
K12 K17 K10 101.4(19) 2_676 2_676
K7 K17 K10 80.3(15) . 2_676
K14 K17 K10 140.1(19) . 2_676
K16 O1W K11 90.5(16) 1_655 1_655
K4 O2W K1 109.9(13) 2_565 .
K13 O5W K5 128.7(14) . 2_565
K6 O6W K3 107.6(13) . 2_566
K5 O7W K16 134(2) . .
K5 O7W K4 103.9(16) . .
K16 O7W K4 75.2(19) . .
K8 O8W K10 94.8(19) . .
K14 O9W K12 105.2(17) 1_556 .
K14 O9W K14 101.4(17) 1_556 2_676
K12 O9W K14 108.7(17) . 2_676
K1 O10W K15 99(2) . 1_554
O27W O11W K9 70(4) . .
K4 O20W K13 117(2) . .
K8 O23W K10 93.2(18) . .
O11W O27W K9 80(4) . .
O11W O27W K6 165(5) . .
K9 O27W K6 105(3) . .

loop_
_geom_bond_atom_site_label_1
_geom_bond_atom_site_label_2
_geom_bond_distance
_geom_bond_site_symmetry_2
Pd1 O7D1 1.92(3) .
Pd1 O9D1 1.94(3) .
Pd1 O0D1 1.95(3) .
Pd1 O5D1 1.99(3) .
Pd1 Pd2 3.051(5) .
Pd2 O8D2 1.93(3) .
Pd2 O6D2 1.94(3) .
Pd2 O0D2 1.95(3) .
Pd2 O1D2 2.01(3) .
W1 O1T 1.75(4) .
W1 O14 1.77(3) .
W1 O19 1.92(3) .
W1 O12 1.98(3) .
W1 O13 1.98(4) .
W1 O1P1 2.33(3) .
W2 O2T 1.75(4) .
W2 O25 1.81(3) .
W2 O26 1.87(3) .
W2 O23 1.88(3) .
W2 O12 1.95(3) .
W2 O1P1 2.40(3) .
W3 O3T 1.70(3) .
W3 O38 1.91(3) .
W3 O37 1.91(3) .
W3 O13 1.92(4) .
W3 O23 1.96(3) .
W3 O1P1 2.37(3) .
W4 O4T 1.68(3) .
W4 O49 1.82(3) .
W4 O410 1.85(3) .
W4 O45 1.91(3) .
W4 O14 2.12(3) .
W4 O2P1 2.37(3) .
W5 O5T 1.69(4) .
W5 O56 1.88(4) .
W5 O45 1.90(3) .
W5 O511 1.91(3) .
W5 O25 2.00(3) .
W5 O2P1 2.38(3) .
W6 O6T 1.73(4) .
W6 O56 1.88(4) .
W6 O612 1.89(4) .
W6 O67 1.95(3) .
W6 O26 1.97(3) .
W6 O3P1 2.33(3) .
W7 O7T 1.75(4) .
W7 O713 1.86(4) .
W7 O67 1.88(3) .
W7 O78 1.91(3) .
W7 O37 1.94(3) .
W7 O3P1 2.39(3) .
W8 O8T 1.79(3) .
W8 O814 1.87(3) .
W8 O78 1.90(3) .
W8 O89 1.91(3) .
W8 O38 1.95(3) .
W8 O4P1 2.30(3) .
W9 O9T 1.71(3) .
W9 O915 1.82(3) .
W9 O49 1.96(3) .
W9 O89 1.97(3) .
W9 O19 1.97(3) .
W9 O4P1 2.34(3) .
W10 O10T 1.70(3) .
W10 O0D2 1.81(3) .
W10 O015 1.90(3) .
W10 O011 1.90(3) .
W10 O410 2.02(3) .
W10 O1P2 2.36(3) .
W11 O11T 1.71(3) .
W11 O511 1.90(3) .
W11 O011 1.91(3) .
W11 O112 1.93(3) .
W11 O116 1.95(3) .
W11 O1P2 2.35(3) .
W12 O12T 1.72(4) .
W12 O112 1.84(3) .
W12 O216 1.87(3) .
W12 O612 1.94(4) .
W12 O213 1.94(3) .
W12 O2P2 2.42(4) .
W13 O13T 1.77(3) .
W13 O317 1.82(3) .
W13 O314 1.90(3) .
W13 O213 1.94(3) .
W13 O713 1.96(4) .
W13 O2P2 2.35(4) .
W14 O14T 1.73(3) .
W14 O415 1.84(3) .
W14 O417 1.86(3) .
W14 O314 1.92(3) .
W14 O814 1.94(3) .
W14 O3P2 2.35(3) .
W15 O15T 1.74(3) .
W15 O5D1 1.78(3) .
W15 O015 1.87(3) .
W15 O415 1.99(3) .
W15 O915 2.06(3) .
W15 O3P2 2.32(3) .
W16 O16T 1.72(3) .
W16 O6D2 1.78(3) .
W16 O116 1.90(3) .
W16 O617 1.94(3) .
W16 O216 2.02(3) .
W16 O4P2 2.27(3) .
W17 O17T 1.74(3) .
W17 O7D1 1.80(3) .
W17 O617 1.89(3) .
W17 O417 1.99(3) .
W17 O317 2.02(3) .
W17 O4P2 2.32(3) .
W18 O18T 1.76(3) .
W18 O8D2 1.83(3) .
W18 O819 1.96(3) .
W18 O823 2.00(3) .
W18 O822 2.02(3) .
W18 O1P3 2.24(3) .
W19 O19T 1.76(3) .
W19 O9D1 1.80(3) .
W19 O819 1.92(3) .
W19 O925 1.95(3) .
W19 O924 2.03(3) .
W19 O1P3 2.30(3) .
W20 O20T 1.74(3) .
W20 O0D1 1.79(3) .
W20 O205 1.92(3) .
W20 O201 1.95(3) .
W20 O206 2.08(3) .
W20 O2P3 2.32(3) .
W21 O21T 1.72(3) .
W21 O1D2 1.75(3) .
W21 O201 1.84(3) .
W21 O212 1.94(3) .
W21 O217 2.10(3) .
W21 O3P3 2.36(3) .
W22 O22T 1.69(3) .
W22 O822 1.82(3) .
W22 O223 1.93(3) .
W22 O228 1.94(3) .
W22 O212 1.94(3) .
W22 O3P3 2.37(3) .
W23 O23T 1.71(3) .
W23 O823 1.87(3) .
W23 O223 1.89(3) .
W23 O234 1.91(3) .
W23 O239 1.98(3) .
W23 O4P3 2.35(3) .
W24 O24T 1.74(3) .
W24 O924 1.85(3) .
W24 O245 1.86(3) .
W24 O234 1.90(3) .
W24 O240 2.00(3) .
W24 O4P3 2.31(3) .
W25 O25T 1.67(3) .
W25 O251 1.89(3) .
W25 O925 1.90(3) .
W25 O205 1.90(3) .
W25 O245 1.94(3) .
W25 O2P3 2.33(3) .
W26 O26T 1.70(3) .
W26 O206 1.79(3) .
W26 O261 1.89(3) .
W26 O267 1.88(3) .
W26 O262 1.95(3) .
W26 O1P4 2.34(3) .
W27 O27T 1.77(3) .
W27 O217 1.80(3) .
W27 O267 1.89(3) .
W27 O278 1.91(4) .
W27 O272 2.01(3) .
W27 O2P4 2.32(3) .
W28 O28T 1.66(3) .
W28 O228 1.88(3) .
W28 O289 1.89(3) .
W28 O278 1.92(4) .
W28 O283 1.98(3) .
W28 O2P4 2.33(3) .
W29 O29T 1.72(4) .
W29 O239 1.84(3) .
W29 O289 1.94(3) .
W29 O290 1.94(4) .
W29 O293 1.99(3) .
W29 O3P4 2.39(3) .
W30 O30T 1.72(3) .
W30 O240 1.83(3) .
W30 O301 1.87(3) .
W30 O290 1.94(4) .
W30 O304 2.00(3) .
W30 O3P4 2.37(3) .
W31 O31T 1.70(3) .
W31 O251 1.91(3) .
W31 O301 1.92(3) .
W31 O134 1.92(3) .
W31 O261 1.94(3) .
W31 O1P4 2.29(3) .
W32 O32T 1.74(4) .
W32 O272 1.87(3) .
W32 O262 1.93(3) .
W32 O324 2.02(3) .
W32 O323 2.04(3) .
W32 O4P4 2.37(3) .
W33 O33T 1.69(4) .
W33 O283 1.87(3) .
W33 O293 1.86(3) .
W33 O323 1.94(3) .
W33 O334 1.98(3) .
W33 O4P4 2.40(3) .
W34 O34T 1.71(4) .
W34 O304 1.87(3) .
W34 O324 1.90(3) .
W34 O334 1.91(4) .
W34 O134 1.92(3) .
W34 O4P4 2.36(3) .
P1 O3P1 1.53(3) .
P1 O2P1 1.53(3) .
P1 O4P1 1.58(3) .
P1 O1P1 1.62(3) .
P2 O2P2 1.52(4) .
P2 O1P2 1.53(3) .
P2 O4P2 1.54(3) .
P2 O3P2 1.55(3) .
P3 O3P3 1.52(3) .
P3 O4P3 1.56(3) .
P3 O1P3 1.58(3) .
P3 O2P3 1.58(3) .
P4 O3P4 1.52(3) .
P4 O2P4 1.59(3) .
P4 O4P4 1.59(3) .
P4 O1P4 1.60(3) .
O2T K7 2.80(4) 2_575
O3T K13 2.99(5) 2_565
O4T K11 2.78(4) .
O5T K14 3.02(5) .
O5T K17 3.03(9) .
O6T K12 2.76(4) 1_554
O7T K1 2.73(4) .
O7T K15 2.86(6) 1_554
O8T K4 2.86(3) 2_565
O8T K5 3.14(3) 2_565
O9T K4 2.71(3) .
O9T K16 3.22(7) .
O10T K10 3.20(4) 2_676
O011 K10 3.12(4) 2_676
O11T K12 2.84(4) 2_676
O12T K14 3.06(5) 2_675
O13T K1 2.81(3) .
O13 K5 3.13(4) .
O14T K1 2.89(3) 2_665
O14T K5 3.12(3) 2_565
O15T K13 2.88(5) .
O16T K11 2.79(4) 1_655
O16T K2 3.17(4) 2_676
O17T K4 2.79(3) 1_655
O17T K1 2.97(3) 2_665
O18T K8 2.76(4) .
O18T K2 2.85(4) 2_676
O19 K5 2.87(3) .
O19T K6 2.82(3) 1_655
O19T K3 2.96(3) 2_666
O20T K13 2.95(4) .
O22T K2 2.86(3) .
O22T K8 2.89(4) 2_676
O23T K10 2.74(4) .
O24T K3 2.79(4) .
O25T K3 2.88(3) 2_666
O25T K9 3.20(4) 2_566
O26T K6 2.73(4) .
O28T K2 2.71(4) .
O28T K11 2.80(4) 2_576
O29T K12 2.74(4) .
O30T K15 2.73(6) .
O30T K3 2.84(3) .
O31T K6 2.88(4) 2_566
O31T K9 3.22(4) 2_566
O32T K10 3.21(4) 1_455
O33T K7 2.76(4) 2_576
O33T K11 3.20(4) 2_576
O38 K5 3.04(3) .
O45 K7 2.77(4) .
O6D2 K2 2.79(3) 2_676
O8D2 K2 3.07(3) 2_676
O89 K5 2.83(3) .
O134 K9 2.99(4) .
O212 K8 2.91(3) 2_676
O213 K16 3.39(7) 1_655
O216 K16 2.88(7) 1_655
O228 K2 3.40(3) .
O240 K3 3.34(4) .
O261 K9 2.95(4) .
O262 K9 2.94(3) .
O283 K11 3.11(4) 2_576
O324 K9 3.10(4) .
O417 K1 2.91(3) 2_665
O617 K16 3.08(7) 1_655
O713 K1 3.41(4) .
O814 K5 3.43(3) 2_565
O823 K8 3.42(3) .
O925 K3 2.98(3) 2_666
K1 O10W 2.77(6) .
K1 O2W 2.84(4) .
K1 O14T 2.89(3) 2_665
K1 O417 2.91(3) 2_665
K1 O17T 2.97(3) 2_665
K2 O16W 2.63(6) .
K2 O6D2 2.79(3) 2_676
K2 O3W 2.84(4) .
K2 O18T 2.85(4) 2_676
K2 O8D2 3.07(3) 2_676
K2 O16T 3.17(4) 2_676
K3 O25T 2.88(3) 2_666
K3 O6W 2.90(4) 2_566
K3 O19T 2.96(3) 2_666
K3 O925 2.98(3) 2_666
K4 O2W 2.73(4) 2_565
K4 O17T 2.79(3) 1_455
K4 O20W 2.82(6) .
K4 O8T 2.86(3) 2_565
K4 O7W 3.00(5) .
K5 O7W 2.60(5) .
K5 O5W 2.77(4) 2_565
K5 O21W 2.79(6) .
K5 O14T 3.12(3) 2_565
K5 O8T 3.14(3) 2_565
K5 O814 3.43(3) 2_565
K6 O6W 2.72(4) .
K6 O19T 2.82(3) 1_455
K6 O31T 2.88(4) 2_566
K6 O27W 3.05(8) .
K7 O33T 2.76(4) 2_576
K7 O2T 2.80(4) 2_575
K8 O8W 2.69(6) .
K8 O23W 2.73(6) .
K8 O19W 2.75(7) .
K8 O22T 2.89(4) 2_676
K8 O212 2.91(3) 2_676
K9 O27W 2.60(8) .
K9 O11W 2.72(5) .
K9 O4W 2.77(3) .
K9 O25T 3.20(4) 2_566
K9 O31T 3.22(4) 2_566
K10 O8W 2.84(6) .
K10 O23W 2.87(6) .
K10 O011 3.12(4) 2_676
K10 O10T 3.20(4) 2_676
K10 O32T 3.21(4) 1_655
K11 O16T 2.79(4) 1_455
K11 O28T 2.80(4) 2_576
K11 O25W 2.96(10) .
K11 O1W 3.08(4) 1_455
K11 O283 3.11(4) 2_576
K11 O33T 3.20(4) 2_576
K12 O9W 2.71(5) .
K12 O6T 2.76(4) 1_556
K12 O11T 2.84(4) 2_676
K12 O12W 3.06(7) 1_556
K13 O26W 2.44(8) .
K13 O5W 2.76(4) .
K13 O20W 2.84(7) .
K13 O22W 2.87(8) .
K13 O3T 2.99(5) 2_565
K14 O9W 2.63(5) 1_554
K14 O9W 2.82(5) 2_676
K14 O12T 3.06(5) 2_675
K15 O29W 2.24(9) .
K15 O24W 2.46(9) .
K15 O10W 2.79(8) 1_556
K15 O7T 2.86(6) 1_556
K15 O28W 3.29(9) 1_556
K16 O7W 2.73(8) .
K16 O216 2.88(7) 1_455
K16 O1W 2.91(7) 1_455
K16 O617 3.08(7) 1_455
K16 O213 3.39(7) 1_455
O1W K16 2.91(7) 1_655
O1W K11 3.08(4) 1_655
O2W K4 2.73(4) 2_565
O5W K5 2.77(4) 2_565
O6W K3 2.90(4) 2_566
O9W K14 2.63(5) 1_556
O9W K14 2.82(5) 2_676
O10W K15 2.79(8) 1_554
O11W O27W 1.36(9) .
O12W K12 3.06(7) 1_554
O28W K15 3.29(9) 1_554
